data_4133065
loop_
_publ_author_name
'Li, Yingwei'
'Luo, Tian-Yi'
'Zhou, Meng'
'Song, Yongbo'
'Rosi, Nathaniel L.'
'Jin, Rongchao'

_publ_section_title
;
 A Correlated Series of Au/Ag Nanoclusters Revealing the Evolutionary
 Patterns of Asymmetric Ag Doping.
;
_journal_issue 43
_journal_name_full 'Journal of the American Chemical Society'
_journal_page_first 14235
_journal_page_last 14243
_journal_paper_doi 10.1021/jacs.8b08335
_journal_volume 140
_journal_year 2018
_chemical_formula_moiety 'C150 H225 Ag4 Au19 S15'
_chemical_formula_sum 'C150 H225 Ag4 Au19 S15'
_chemical_formula_weight 6683.03
_space_group_crystal_system monoclinic
_space_group_IT_number 14
_space_group_name_Hall '-P 2yn'
_space_group_name_H-M_alt 'P 1 21/n 1'
_atom_sites_solution_hydrogens geom
_atom_sites_solution_primary dual
_audit_creation_date 2018-03-25
_audit_creation_method
;
Olex2 1.2
(compiled 2017.08.10 svn.r3458 for OlexSys, GUI svn.r5381)
;
_cell_angle_alpha 90
_cell_angle_beta 93.106(3)
_cell_angle_gamma 90
_cell_formula_units_Z 4
_cell_length_a 17.4011(6)
_cell_length_b 44.214(2)
_cell_length_c 30.3350(13)
_cell_measurement_reflns_used 9863
_cell_measurement_temperature 230(2)
_cell_measurement_theta_max 36.43
_cell_measurement_theta_min 2.47
_cell_volume 23304.6(17)
_computing_cell_refinement 'SAINT v8.34A (Bruker, 2013)'
_computing_data_reduction 'SAINT v8.34A (Bruker, 2013)'
_computing_molecular_graphics 'Olex2 (Dolomanov et al., 2009)'
_computing_publication_material 'Olex2 (Dolomanov et al., 2009)'
_computing_structure_refinement 'ShelXL (Sheldrick, 2015)'
_computing_structure_solution 'ShelXT (Sheldrick, 2015)'
_diffrn_ambient_temperature 230.01
_diffrn_detector 'CCD area detector'
_diffrn_detector_type 'APEX II CCD'
_diffrn_measured_fraction_theta_full 0.989
_diffrn_measured_fraction_theta_max 0.989
_diffrn_measurement_device_type 'APEX II CCD'
_diffrn_measurement_method '\f and \w scans'
_diffrn_radiation_monochromator graphite
_diffrn_radiation_probe x-ray
_diffrn_radiation_type CuK\a
_diffrn_radiation_wavelength 1.54178
_diffrn_reflns_av_R_equivalents 0.1404
_diffrn_reflns_av_unetI/netI 0.0747
_diffrn_reflns_Laue_measured_fraction_full 0.989
_diffrn_reflns_Laue_measured_fraction_max 0.989
_diffrn_reflns_limit_h_max 13
_diffrn_reflns_limit_h_min -13
_diffrn_reflns_limit_k_max 34
_diffrn_reflns_limit_k_min -34
_diffrn_reflns_limit_l_max 21
_diffrn_reflns_limit_l_min -23
_diffrn_reflns_number 98840
_diffrn_reflns_point_group_measured_fraction_full 0.989
_diffrn_reflns_point_group_measured_fraction_max 0.989
_diffrn_reflns_theta_full 36.672
_diffrn_reflns_theta_max 36.672
_diffrn_reflns_theta_min 1.768
_diffrn_source 'IMuS micro-focus source'
_diffrn_source_target Cu
_diffrn_standards_number 0
_exptl_absorpt_coefficient_mu 25.953
_exptl_absorpt_correction_T_max 0.7472
_exptl_absorpt_correction_T_min 0.3246
_exptl_absorpt_correction_type multi-scan
_exptl_absorpt_process_details
'SADABS-2014/4 (Bruker,2014/4) was used for absorption correction. wR2(int) was 0.1453 before and 0.0849 after correction. The Ratio of minimum to maximum transmission is 0.4344. The \l/2 correction factor is 0.00150.'
_exptl_crystal_colour brown
_exptl_crystal_colour_primary brown
_exptl_crystal_density_diffrn 1.905
_exptl_crystal_description Rod
_exptl_crystal_F_000 12216
_exptl_crystal_size_max 0.3
_exptl_crystal_size_mid 0.04
_exptl_crystal_size_min 0.02
_refine_diff_density_max 8.927
_refine_diff_density_min -2.451
_refine_diff_density_rms 0.376
_refine_ls_extinction_method none
_refine_ls_goodness_of_fit_ref 1.136
_refine_ls_hydrogen_treatment constr
_refine_ls_matrix_type full
_refine_ls_number_parameters 943
_refine_ls_number_reflns 11229
_refine_ls_number_restraints 162
_refine_ls_restrained_S_all 1.130
_refine_ls_R_factor_all 0.1494
_refine_ls_R_factor_gt 0.1317
_refine_ls_shift/su_max 0.001
_refine_ls_shift/su_mean 0.000
_refine_ls_structure_factor_coef Fsqd
_refine_ls_weighting_details 'w=1/[\s^2^(Fo^2^)+(0.0893P)^2^+7451.8389P] where P=(Fo^2^+2Fc^2^)/3'
_refine_ls_weighting_scheme calc
_refine_ls_wR_factor_gt 0.3186
_refine_ls_wR_factor_ref 0.3306
_reflns_Friedel_coverage 0.000
_reflns_number_gt 9218
_reflns_number_total 11229
_reflns_threshold_expression 'I > 2\s(I)'
_cod_data_source_file ja8b08335_si_003.cif
_cod_data_source_block ltylyw20171014_8to1_0m
_cod_original_cell_volume 23304.5(17)
_cod_database_code 4133065
_shelx_shelxl_version_number 2014/7
_shelx_space_group_comment
;
The symmetry employed for this shelxl refinement is uniquely defined
by the following loop, which should always be used as a source of
symmetry information in preference to the above space-group names.
They are only intended as comments.
;
_shelx_estimated_absorpt_t_max 0.625
_shelx_estimated_absorpt_t_min 0.048
_olex2_refinement_description
;
1. Fixed Uiso
 At 1.2 times of:
  All C(H) groups, All C(H,H) groups
2. Restrained distances
 S1-C1
 1.8 with sigma of 0.02
 C1-C2
 1.55 with sigma of 0.02
 C4-C10
 2.44 with sigma of 0.02
 C2-C7
 2.44 with sigma of 0.02
 C48-C43 = C50-C48
 1.55 with sigma of 0.02
 C9-C8 = C9-C3
 1.55 with sigma of 0.02
 C44-C48 = C49-C48
 2.54 with sigma of 0.04
 C9-C10 = C4-C9
 2.54 with sigma of 0.04
 C80-C71 \\sim C72-C71
 with sigma of 0.02
 C118-C120 \\sim C111-C116 \\sim C113-C114
 with sigma of 0.02
 C88-C90 \\sim C88-C87 \\sim C88-C89
 with sigma of 0.02
 C140-C135 \\sim C131-C137 \\sim C133-C139
 with sigma of 0.02
 S2-C11 \\sim S3-C21
 with sigma of 0.02
 C96-C94 \\sim C92-C94
 with sigma of 0.02
 C95-C94 \\sim C94-C93
 with sigma of 0.02
 C99-C98 \\sim C96-C95 \\sim C93-C92
 with sigma of 0.02
 C47-C50 \\sim C45-C46
 with sigma of 0.02
 C47-C46 \\sim C50-C45
 with sigma of 0.02
 C43-C45 \\sim C42-C46
 with sigma of 0.02
 C43-C42 \\sim C44-C43
 with sigma of 0.02
 C42-C41 \\sim C45-C44
 with sigma of 0.02
 C15-C14 \\sim C20-C15 \\sim C16-C15
 with sigma of 0.02
 C16-C11 \\sim C20-C18 \\sim C14-C13
 with sigma of 0.02
 C41-C43 \\sim C41-C50
 with sigma of 0.02
 C59-C57 \\sim C60-C57 \\sim C58-C57
 with sigma of 0.02
 C58-C59 \\sim C55-C53
 with sigma of 0.02
 C82-C84 \\sim C86-C84 \\sim C90-C84 \\sim C87-C84
 with sigma of 0.02
 C89-C81 \\sim C87-C83 \\sim C90-C85
 with sigma of 0.02
 C89-C88 \\sim C88-C87 \\sim C90-C88
 with sigma of 0.02
 C73-C72 \\sim C74-C73 \\sim C79-C73
 with sigma of 0.02
 C105-C104 \\sim C108-C105 \\sim C109-C108 \\sim C110-C109 \\sim C110-C103
\\sim C104-C103
 with sigma of 0.02
 C106-C105 \\sim C109-C107 \\sim C103-C102
 with sigma of 0.02
 C102-C101 \\sim C107-C101 \\sim C106-C101
 with sigma of 0.02
 C118-C115 \\sim C116-C115 \\sim C115-C114
 with sigma of 0.02
 C126-C121 \\sim C130-C121 \\sim C122-C121
 with sigma of 0.02
 C124-C123 \\sim C125-C124 \\sim C129-C123 \\sim C127-C125 \\sim C128-C127
\\sim C129-C128
 with sigma of 0.02
 C122-C124 \\sim C126-C124 \\sim C127-C124 \\sim C129-C124
 with sigma of 0.02
 C135-C134 \\sim C140-C135 \\sim C136-C135
 with sigma of 0.02
 C132-C131 \\sim C137-C131 \\sim C136-C131
 with sigma of 0.02
 C138-C131 \\sim C140-C136
 with sigma of 0.02
 C134-C140 \\sim C133-C138
 with sigma of 0.02
 C1-C2 \\sim C1-C7 \\sim C1-C6
 with sigma of 0.02
 C6-C7 \\sim C8-C5
 with sigma of 0.02
 C44-C49 \\sim C50-C43
 with sigma of 0.02
 C2-C6 \\sim C1-C3 \\sim C3-C5 \\sim C5-C1
 with sigma of 0.02
 C6-C1 \\sim C7-C1 \\sim C8-C7 \\sim C6-C5
 with sigma of 0.02
 C4-C5 \\sim C1-C2 \\sim C10-C8
 with sigma of 0.02
3. Uiso/Uaniso restraints and constraints
Ag1 \\sim S1 \\sim Au1: within 2A with sigma of 0.04 and sigma for terminal
atoms of 0.08
4. Rigid body (RIGU) restrains
 Ag1, S1, Au1
 with sigma for 1-2 distances of 0.004 and sigma for 1-3 distances of 0.004
5.a Ternary CH refined with riding coordinates:
 C3(H3), C5(H5), C8(H8), C13(H13), C15(H15), C18(H18), C23(H23), C25(H25),
 C28(H28), C33(H33), C35(H35), C38(H38), C43(H43), C45(H45), C50(H50), C53(H53),
  C55(H55), C57(H57), C63(H63), C65(H65), C68(H68), C73(H73), C75(H75),
 C78(H78), C83(H83), C85(H85), C88(H88), C93(H93), C95(H95), C98(H98),
 C103(H103), C105(H105), C109(H109), C113(H113), C115(H115), C120(H120),
 C123(H123), C125(H125), C128(H128), C133(H133), C135(H135), C138(H138),
 C143(H143), C145(H145), C150(H150)
5.b Secondary CH2 refined with riding coordinates:
 C2(H2A,H2B), C4(H4A,H4B), C6(H6A,H6B), C7(H7A,H7B), C10(H10A,H10B), C12(H12A,
 H12B), C14(H14A,H14B), C16(H16A,H16B), C17(H17A,H17B), C19(H19A,H19B),
 C20(H20A,H20B), C22(H22A,H22B), C24(H24A,H24B), C26(H26A,H26B), C27(H27A,H27B),
  C29(H29A,H29B), C30(H30A,H30B), C32(H32A,H32B), C34(H34A,H34B), C36(H36A,
 H36B), C37(H37A,H37B), C39(H39A,H39B), C40(H40A,H40B), C42(H42A,H42B),
 C44(H44A,H44B), C46(H46A,H46B), C47(H47A,H47B), C48(H48A,H48B), C49(H49A,H49B),
  C52(H52A,H52B), C54(H54A,H54B), C56(H56A,H56B), C58(H58A,H58B), C59(H59A,
 H59B), C60(H60A,H60B), C62(H62A,H62B), C64(H64A,H64B), C66(H66A,H66B),
 C67(H67A,H67B), C69(H69A,H69B), C70(H70A,H70B), C72(H72A,H72B), C74(H74A,H74B),
  C76(H76A,H76B), C77(H77A,H77B), C79(H79A,H79B), C80(H80A,H80B), C82(H82A,
 H82B), C84(H84A,H84B), C86(H86A,H86B), C87(H87A,H87B), C89(H89A,H89B),
 C90(H90A,H90B), C92(H92A,H92B), C94(H94A,H94B), C96(H96A,H96B), C97(H97A,H97B),
  C99(H99A,H99B), C100(H10C,H10D), C102(H10E,H10F), C104(H10G,H10H), C106(H10I,
 H10J), C107(H10K,H10L), C108(H10M,H10N), C110(H11A,H11B), C112(H11C,H11D),
 C114(H11E,H11F), C116(H11G,H11H), C117(H11I,H11J), C118(H11K,H11L), C119(H11M,
 H11N), C122(H12C,H12D), C124(H12E,H12F), C126(H12G,H12H), C127(H12I,H12J),
 C129(H12K,H12L), C130(H13A,H13B), C132(H13C,H13D), C134(H13E,H13F), C136(H13G,
 H13H), C137(H13I,H13J), C139(H13K,H13L), C140(H14C,H14D), C142(H14E,H14F),
 C144(H14G,H14H), C146(H14I,H14J), C147(H14K,H14L), C148(H14M,H14N), C149(H14O,
 H14P), C9(H9A,H9B)
;
_olex2_submission_special_instructions 'No special instructions were received'

loop_
_space_group_symop_operation_xyz
'x, y, z'
'-x+1/2, y+1/2, -z+1/2'
'-x, -y, -z'
'x-1/2, -y-1/2, z-1/2'

loop_
_atom_site_label
_atom_site_type_symbol
_atom_site_fract_x
_atom_site_fract_y
_atom_site_fract_z
_atom_site_U_iso_or_equiv
_atom_site_adp_type
_atom_site_occupancy
_atom_site_site_symmetry_order
_atom_site_calc_flag
_atom_site_refinement_flags_posn
_atom_site_refinement_flags_adp
Au1 Au 0.2767(2) 0.35654(11) 0.70195(14) 0.0839(15) Uani 1 1 d . U
Au2 Au 0.3954(2) 0.39649(10) 0.65051(14) 0.0762(14) Uani 1 1 d . .
Au3 Au 0.2246(2) 0.39248(10) 0.61590(15) 0.0805(15) Uani 1 1 d . .
Au4 Au 0.2977(2) 0.29730(10) 0.67281(14) 0.0743(14) Uani 1 1 d . .
Au5 Au 0.4288(2) 0.33667(10) 0.68834(14) 0.0718(14) Uani 1 1 d . .
Au6 Au 0.4759(2) 0.35389(10) 0.60161(13) 0.0676(14) Uani 1 1 d . .
Au7 Au 0.3562(2) 0.38955(10) 0.56003(14) 0.0699(14) Uani 1 1 d . .
Au8 Au 0.2235(2) 0.34994(10) 0.54739(14) 0.0719(14) Uani 1 1 d . .
Au9 Au 0.1728(2) 0.33262(10) 0.63068(14) 0.0689(14) Uani 1 1 d . .
Au10 Au 0.32487(19) 0.34441(9) 0.61866(13) 0.0561(13) Uani 1 1 d . .
Au11 Au 0.5720(2) 0.29393(10) 0.67996(15) 0.0801(15) Uani 1 1 d . .
Au12 Au 0.5074(2) 0.23813(10) 0.60487(14) 0.0750(14) Uani 1 1 d . .
Au13 Au 0.3333(2) 0.23422(10) 0.63648(15) 0.0780(15) Uani 1 1 d . .
Au14 Au 0.1062(2) 0.26545(11) 0.61619(15) 0.0796(15) Uani 1 1 d . .
Au15 Au 0.2148(2) 0.23508(10) 0.53811(15) 0.0759(14) Uani 1 1 d . .
Au16 Au 0.2354(2) 0.29788(10) 0.48036(14) 0.0771(14) Uani 1 1 d . .
Au17 Au 0.3646(2) 0.37259(11) 0.45813(14) 0.0803(15) Uani 1 1 d . .
Au18 Au 0.4285(2) 0.29948(10) 0.45533(14) 0.0749(14) Uani 1 1 d . .
Au19 Au 0.5448(2) 0.30536(10) 0.54248(13) 0.0671(13) Uani 1 1 d . .
Ag1 Ag 0.2628(9) 0.4251(3) 0.6985(5) 0.214(6) Uani 1 1 d . U
Ag2 Ag 0.4219(3) 0.29236(15) 0.6136(2) 0.060(2) Uani 1 1 d . .
Ag3 Ag 0.3764(3) 0.32512(16) 0.5345(2) 0.060(2) Uani 1 1 d . .
Ag4 Ag 0.2639(3) 0.28976(15) 0.5790(2) 0.061(2) Uani 1 1 d . .
S1 S 0.2162(17) 0.3876(10) 0.7521(11) 0.156(10) Uani 1 1 d D U
S2 S 0.4169(16) 0.4385(6) 0.6950(9) 0.093(9) Uani 1 1 d D .
S3 S 0.1761(14) 0.4399(6) 0.6311(11) 0.110(11) Uani 1 1 d D .
S4 S 0.2710(13) 0.2491(6) 0.6991(9) 0.083(8) Uani 1 1 d . .
S5 S 0.3982(14) 0.2149(6) 0.5773(9) 0.086(9) Uani 1 1 d . .
S6 S 0.6192(12) 0.2608(6) 0.6331(9) 0.083(9) Uani 1 1 d . .
S7 S 0.5363(12) 0.3243(6) 0.7343(7) 0.070(8) Uani 1 1 d . .
S8 S 0.6033(12) 0.3446(6) 0.5814(8) 0.074(8) Uani 1 1 d . .
S9 S 0.4963(12) 0.2648(6) 0.5004(8) 0.078(8) Uani 1 1 d . .
S10 S 0.3595(13) 0.3329(7) 0.4102(10) 0.100(10) Uani 1 1 d . .
S11 S 0.3749(12) 0.4171(6) 0.4969(8) 0.073(8) Uani 1 1 d . .
S12 S 0.1752(12) 0.3443(6) 0.4739(8) 0.068(7) Uani 1 1 d . .
S13 S 0.2897(12) 0.2500(6) 0.4818(8) 0.071(8) Uani 1 1 d . .
S14 S 0.1414(14) 0.2183(7) 0.5941(10) 0.100(10) Uani 1 1 d . .
S15 S 0.0517(11) 0.3092(5) 0.6385(7) 0.060(7) Uani 1 1 d . .
C1 C 0.278(4) 0.3824(17) 0.8014(18) 0.16(5) Uiso 1 1 d D .
C2 C 0.361(5) 0.395(2) 0.798(3) 0.14(5) Uiso 1 1 d D .
H2A H 0.3857 0.3842 0.7747 0.166 Uiso 1 1 calc R .
H2B H 0.3572 0.4164 0.7897 0.166 Uiso 1 1 calc R .
C3 C 0.409(4) 0.393(2) 0.839(3) 0.14(4) Uiso 1 1 d D .
H3 H 0.4597 0.4016 0.8340 0.163 Uiso 1 1 calc R .
C4 C 0.366(5) 0.4123(16) 0.880(4) 0.15(5) Uiso 1 1 d D .
H4A H 0.3974 0.4116 0.9076 0.180 Uiso 1 1 calc R .
H4B H 0.3570 0.4334 0.8713 0.180 Uiso 1 1 calc R .
C5 C 0.290(4) 0.395(3) 0.883(3) 0.16(5) Uiso 1 1 d D .
H5 H 0.2623 0.4062 0.9047 0.197 Uiso 1 1 calc R .
C6 C 0.240(4) 0.398(2) 0.840(3) 0.13(4) Uiso 1 1 d D .
H6A H 0.2321 0.4196 0.8330 0.160 Uiso 1 1 calc R .
H6B H 0.1892 0.3890 0.8436 0.160 Uiso 1 1 calc R .
C7 C 0.290(5) 0.3514(16) 0.824(3) 0.10(3) Uiso 1 1 d D .
H7A H 0.3112 0.3378 0.8021 0.120 Uiso 1 1 calc R .
H7B H 0.2387 0.3437 0.8297 0.120 Uiso 1 1 calc R .
C8 C 0.340(4) 0.3479(18) 0.867(3) 0.12(4) Uiso 1 1 d D .
H8 H 0.3435 0.3265 0.8762 0.139 Uiso 1 1 calc R .
C10 C 0.298(6) 0.367(2) 0.900(4) 0.22(8) Uiso 1 1 d D .
H10A H 0.2468 0.3582 0.9051 0.269 Uiso 1 1 calc R .
H10B H 0.3271 0.3677 0.9289 0.269 Uiso 1 1 calc R .
C11 C 0.446(5) 0.4708(17) 0.664(3) 0.09(3) Uiso 1 1 d D .
C12 C 0.376(4) 0.4767(18) 0.623(3) 0.06(3) Uiso 1 1 d . .
H12A H 0.3772 0.4603 0.6010 0.068 Uiso 1 1 calc R .
H12B H 0.3251 0.4769 0.6350 0.068 Uiso 1 1 calc R .
C13 C 0.390(5) 0.504(2) 0.603(3) 0.08(3) Uiso 1 1 d D .
H13 H 0.3470 0.5084 0.5814 0.091 Uiso 1 1 calc R .
C14 C 0.406(6) 0.532(2) 0.629(4) 0.13(4) Uiso 1 1 d D .
H14A H 0.3608 0.5378 0.6440 0.153 Uiso 1 1 calc R .
H14B H 0.4206 0.5482 0.6091 0.153 Uiso 1 1 calc R .
C15 C 0.474(6) 0.524(3) 0.662(4) 0.15(5) Uiso 1 1 d D .
H15 H 0.4841 0.5421 0.6810 0.184 Uiso 1 1 calc R .
C16 C 0.459(5) 0.4968(17) 0.694(3) 0.07(3) Uiso 1 1 d D .
H16A H 0.5043 0.4933 0.7139 0.079 Uiso 1 1 calc R .
H16B H 0.4145 0.5007 0.7108 0.079 Uiso 1 1 calc R .
C17 C 0.513(5) 0.463(2) 0.639(3) 0.08(3) Uiso 1 1 d . .
H17A H 0.5019 0.4452 0.6203 0.100 Uiso 1 1 calc R .
H17B H 0.5579 0.4588 0.6586 0.100 Uiso 1 1 calc R .
C18 C 0.529(7) 0.492(3) 0.608(4) 0.12(4) Uiso 1 1 d D .
H18 H 0.5749 0.4875 0.5914 0.142 Uiso 1 1 calc R .
C19 C 0.467(6) 0.500(3) 0.576(4) 0.11(4) Uiso 1 1 d . .
H19A H 0.4595 0.4842 0.5539 0.132 Uiso 1 1 calc R .
H19B H 0.4788 0.5190 0.5611 0.132 Uiso 1 1 calc R .
C20 C 0.549(8) 0.517(3) 0.638(5) 0.22(7) Uiso 1 1 d D .
H20A H 0.5645 0.5351 0.6210 0.259 Uiso 1 1 calc R .
H20B H 0.5915 0.5118 0.6588 0.259 Uiso 1 1 calc R .
C21 C 0.074(4) 0.434(2) 0.630(4) 0.10(4) Uiso 1 1 d D .
C22 C 0.041(5) 0.413(2) 0.669(3) 0.09(3) Uiso 1 1 d . .
H22A H 0.0552 0.3920 0.6632 0.110 Uiso 1 1 calc R .
H22B H 0.0667 0.4188 0.6973 0.110 Uiso 1 1 calc R .
C23 C -0.044(6) 0.415(3) 0.673(4) 0.12(4) Uiso 1 1 d . .
H23 H -0.0542 0.4003 0.6969 0.143 Uiso 1 1 calc R .
C24 C -0.073(6) 0.444(2) 0.689(4) 0.12(4) Uiso 1 1 d . .
H24A H -0.0420 0.4527 0.7136 0.138 Uiso 1 1 calc R .
H24B H -0.1278 0.4437 0.6951 0.138 Uiso 1 1 calc R .
C25 C -0.052(6) 0.462(2) 0.630(3) 0.10(3) Uiso 1 1 d . .
H25 H -0.0739 0.4824 0.6306 0.119 Uiso 1 1 calc R .
C26 C 0.036(5) 0.466(2) 0.637(3) 0.10(4) Uiso 1 1 d . .
H26A H 0.0494 0.4741 0.6666 0.123 Uiso 1 1 calc R .
H26B H 0.0542 0.4807 0.6152 0.123 Uiso 1 1 calc R .
C27 C 0.054(6) 0.426(3) 0.579(3) 0.11(4) Uiso 1 1 d . .
H27A H 0.0811 0.4074 0.5702 0.135 Uiso 1 1 calc R .
H27B H 0.0647 0.4424 0.5592 0.135 Uiso 1 1 calc R .
C28 C -0.041(7) 0.420(3) 0.584(4) 0.15(5) Uiso 1 1 d . .
H28 H -0.0635 0.4092 0.5574 0.180 Uiso 1 1 calc R .
C29 C -0.076(6) 0.450(3) 0.587(4) 0.12(4) Uiso 1 1 d . .
H29A H -0.0580 0.4629 0.5638 0.139 Uiso 1 1 calc R .
H29B H -0.1319 0.4482 0.5840 0.139 Uiso 1 1 calc R .
C30 C -0.065(8) 0.399(3) 0.634(4) 0.15(5) Uiso 1 1 d . .
H30A H -0.1204 0.3950 0.6333 0.183 Uiso 1 1 calc R .
H30B H -0.0383 0.3794 0.6347 0.183 Uiso 1 1 calc R .
C31 C 0.328(5) 0.241(2) 0.747(3) 0.08(3) Uiso 1 1 d . .
C32 C 0.332(6) 0.212(2) 0.759(3) 0.09(3) Uiso 1 1 d . .
H32A H 0.3580 0.2014 0.7357 0.109 Uiso 1 1 calc R .
H32B H 0.2797 0.2046 0.7590 0.109 Uiso 1 1 calc R .
C33 C 0.378(6) 0.203(2) 0.809(3) 0.10(3) Uiso 1 1 d . .
H33 H 0.3750 0.1815 0.8175 0.118 Uiso 1 1 calc R .
C34 C 0.349(6) 0.226(2) 0.841(3) 0.10(4) Uiso 1 1 d . .
H34A H 0.2966 0.2199 0.8472 0.125 Uiso 1 1 calc R .
H34B H 0.3807 0.2237 0.8685 0.125 Uiso 1 1 calc R .
C35 C 0.348(6) 0.256(3) 0.830(4) 0.12(4) Uiso 1 1 d . .
H35 H 0.3316 0.2687 0.8548 0.149 Uiso 1 1 calc R .
C36 C 0.297(4) 0.2639(18) 0.787(2) 0.06(3) Uiso 1 1 d . .
H36A H 0.3029 0.2851 0.7787 0.069 Uiso 1 1 calc R .
H36B H 0.2426 0.2600 0.7916 0.069 Uiso 1 1 calc R .
C37 C 0.430(5) 0.2672(19) 0.815(3) 0.07(3) Uiso 1 1 d . .
H37A H 0.4257 0.2873 0.8015 0.079 Uiso 1 1 calc R .
H37B H 0.4657 0.2688 0.8413 0.079 Uiso 1 1 calc R .
C38 C 0.462(6) 0.246(2) 0.784(3) 0.08(3) Uiso 1 1 d . .
H38 H 0.5138 0.2529 0.7770 0.101 Uiso 1 1 calc R .
C39 C 0.466(6) 0.215(3) 0.793(4) 0.13(4) Uiso 1 1 d . .
H39A H 0.5056 0.2113 0.8169 0.153 Uiso 1 1 calc R .
H39B H 0.4808 0.2038 0.7668 0.153 Uiso 1 1 calc R .
C40 C 0.408(6) 0.253(3) 0.744(4) 0.12(4) Uiso 1 1 d . .
H40A H 0.4053 0.2747 0.7398 0.147 Uiso 1 1 calc R .
H40B H 0.4297 0.2440 0.7176 0.147 Uiso 1 1 calc R .
C41 C 0.407(7) 0.176(4) 0.586(6) 0.20(7) Uiso 1 1 d D .
C42 C 0.323(5) 0.162(2) 0.575(3) 0.10(3) Uiso 1 1 d D .
H42A H 0.2871 0.1680 0.5976 0.116 Uiso 1 1 calc R .
H42B H 0.3017 0.1680 0.5460 0.116 Uiso 1 1 calc R .
C43 C 0.341(6) 0.129(2) 0.578(5) 0.21(7) Uiso 1 1 d D .
H43 H 0.2924 0.1190 0.5690 0.251 Uiso 1 1 calc R .
C44 C 0.357(7) 0.122(3) 0.625(4) 0.19(6) Uiso 1 1 d D .
H44A H 0.3572 0.0998 0.6285 0.228 Uiso 1 1 calc R .
H44B H 0.3163 0.1301 0.6423 0.228 Uiso 1 1 calc R .
C45 C 0.439(8) 0.135(3) 0.642(4) 0.23(8) Uiso 1 1 d D .
H45 H 0.4496 0.1305 0.6740 0.275 Uiso 1 1 calc R .
C46 C 0.429(5) 0.167(2) 0.636(3) 0.08(3) Uiso 1 1 d D .
H46A H 0.4764 0.1778 0.6456 0.100 Uiso 1 1 calc R .
H46B H 0.3879 0.1746 0.6544 0.100 Uiso 1 1 calc R .
C47 C 0.453(7) 0.164(3) 0.557(3) 0.12(4) Uiso 1 1 d D .
H47A H 0.5007 0.1757 0.5571 0.146 Uiso 1 1 calc R .
H47B H 0.4284 0.1650 0.5275 0.146 Uiso 1 1 calc R .
C48 C 0.401(7) 0.116(4) 0.547(4) 0.5(2) Uiso 1 1 d D .
H48A H 0.4053 0.0942 0.5497 0.597 Uiso 1 1 calc R .
H48B H 0.3888 0.1215 0.5159 0.597 Uiso 1 1 calc R .
C49 C 0.491(6) 0.120(3) 0.615(4) 0.15(5) Uiso 1 1 d D .
H49A H 0.4835 0.0982 0.6166 0.176 Uiso 1 1 calc R .
H49B H 0.5445 0.1246 0.6256 0.176 Uiso 1 1 calc R .
C50 C 0.475(6) 0.132(2) 0.565(4) 0.16(5) Uiso 1 1 d D .
H50 H 0.5184 0.1270 0.5473 0.192 Uiso 1 1 calc R .
C51 C 0.675(5) 0.2290(19) 0.664(3) 0.06(3) Uiso 1 1 d . .
C52 C 0.695(5) 0.2065(18) 0.638(3) 0.06(3) Uiso 1 1 d . .
H52A H 0.7323 0.2146 0.6178 0.074 Uiso 1 1 calc R .
H52B H 0.6493 0.2004 0.6197 0.074 Uiso 1 1 calc R .
C53 C 0.730(6) 0.178(3) 0.660(3) 0.12(4) Uiso 1 1 d D .
H53 H 0.7383 0.1621 0.6378 0.142 Uiso 1 1 calc R .
C54 C 0.681(5) 0.165(2) 0.699(3) 0.08(3) Uiso 1 1 d . .
H54A H 0.6329 0.1568 0.6861 0.099 Uiso 1 1 calc R .
H54B H 0.7100 0.1491 0.7140 0.099 Uiso 1 1 calc R .
C55 C 0.663(7) 0.188(3) 0.731(4) 0.12(4) Uiso 1 1 d D .
H55 H 0.6284 0.1813 0.7531 0.149 Uiso 1 1 calc R .
C56 C 0.626(8) 0.214(3) 0.698(5) 0.18(6) Uiso 1 1 d . .
H56A H 0.5807 0.2057 0.6826 0.211 Uiso 1 1 calc R .
H56B H 0.6076 0.2306 0.7172 0.211 Uiso 1 1 calc R .
C57 C 0.782(5) 0.2135(17) 0.714(3) 0.09(3) Uiso 1 1 d D .
H57 H 0.8281 0.2219 0.7299 0.108 Uiso 1 1 calc R .
C58 C 0.731(5) 0.201(2) 0.749(3) 0.10(3) Uiso 1 1 d D .
H58A H 0.7592 0.1861 0.7663 0.116 Uiso 1 1 calc R .
H58B H 0.7174 0.2178 0.7683 0.116 Uiso 1 1 calc R .
C59 C 0.811(7) 0.189(3) 0.684(4) 0.15(5) Uiso 1 1 d D .
H59A H 0.8363 0.1724 0.7011 0.183 Uiso 1 1 calc R .
H59B H 0.8465 0.1968 0.6628 0.183 Uiso 1 1 calc R .
C60 C 0.741(5) 0.240(2) 0.692(3) 0.09(3) Uiso 1 1 d D .
H60A H 0.7235 0.2543 0.7141 0.111 Uiso 1 1 calc R .
H60B H 0.7761 0.2512 0.6731 0.111 Uiso 1 1 calc R .
C61 C 0.603(5) 0.3591(19) 0.742(3) 0.06(3) Uiso 1 1 d . .
C62 C 0.616(6) 0.374(3) 0.701(4) 0.12(4) Uiso 1 1 d . .
H62A H 0.5663 0.3796 0.6874 0.147 Uiso 1 1 calc R .
H62B H 0.6383 0.3585 0.6817 0.147 Uiso 1 1 calc R .
C63 C 0.672(4) 0.4030(18) 0.702(3) 0.06(3) Uiso 1 1 d . .
H63 H 0.6717 0.4140 0.6737 0.069 Uiso 1 1 calc R .
C64 C 0.652(6) 0.421(2) 0.738(3) 0.10(3) Uiso 1 1 d . .
H64A H 0.6032 0.4310 0.7299 0.114 Uiso 1 1 calc R .
H64B H 0.6913 0.4366 0.7425 0.114 Uiso 1 1 calc R .
C65 C 0.644(6) 0.403(2) 0.783(4) 0.10(4) Uiso 1 1 d . .
H65 H 0.6277 0.4171 0.8062 0.121 Uiso 1 1 calc R .
C66 C 0.586(7) 0.377(3) 0.774(4) 0.15(5) Uiso 1 1 d . .
H66A H 0.5830 0.3653 0.8012 0.175 Uiso 1 1 calc R .
H66B H 0.5345 0.3859 0.7673 0.175 Uiso 1 1 calc R .
C67 C 0.716(7) 0.389(3) 0.795(4) 0.13(4) Uiso 1 1 d . .
H67A H 0.7533 0.4045 0.8051 0.152 Uiso 1 1 calc R .
H67B H 0.7088 0.3751 0.8193 0.152 Uiso 1 1 calc R .
C68 C 0.746(5) 0.373(2) 0.760(3) 0.08(3) Uiso 1 1 d . .
H68 H 0.7992 0.3656 0.7674 0.092 Uiso 1 1 calc R .
C69 C 0.688(5) 0.346(2) 0.752(3) 0.10(4) Uiso 1 1 d . .
H69A H 0.6885 0.3334 0.7783 0.122 Uiso 1 1 calc R .
H69B H 0.7031 0.3340 0.7271 0.122 Uiso 1 1 calc R .
C70 C 0.740(5) 0.389(2) 0.714(3) 0.08(3) Uiso 1 1 d . .
H70A H 0.7811 0.4042 0.7129 0.102 Uiso 1 1 calc R .
H70B H 0.7498 0.3739 0.6910 0.102 Uiso 1 1 calc R .
C71 C 0.628(5) 0.3731(18) 0.545(3) 0.06(3) Uiso 1 1 d D .
C72 C 0.700(5) 0.364(2) 0.521(3) 0.08(3) Uiso 1 1 d D .
H72A H 0.6908 0.3447 0.5056 0.101 Uiso 1 1 calc R .
H72B H 0.7431 0.3606 0.5433 0.101 Uiso 1 1 calc R .
C73 C 0.723(6) 0.3890(17) 0.488(3) 0.11(4) Uiso 1 1 d D .
H73 H 0.7708 0.3825 0.4743 0.134 Uiso 1 1 calc R .
C74 C 0.662(6) 0.397(3) 0.449(4) 0.14(5) Uiso 1 1 d D .
H74A H 0.6467 0.3786 0.4323 0.167 Uiso 1 1 calc R .
H74B H 0.6804 0.4122 0.4297 0.167 Uiso 1 1 calc R .
C75 C 0.589(5) 0.410(2) 0.479(3) 0.08(3) Uiso 1 1 d . .
H75 H 0.5454 0.4158 0.4588 0.102 Uiso 1 1 calc R .
C76 C 0.562(5) 0.3828(19) 0.510(3) 0.07(3) Uiso 1 1 d . .
H76A H 0.5172 0.3896 0.5263 0.079 Uiso 1 1 calc R .
H76B H 0.5456 0.3653 0.4923 0.079 Uiso 1 1 calc R .
C77 C 0.615(6) 0.435(2) 0.506(3) 0.10(3) Uiso 1 1 d . .
H77A H 0.5715 0.4438 0.5210 0.117 Uiso 1 1 calc R .
H77B H 0.6342 0.4512 0.4867 0.117 Uiso 1 1 calc R .
C78 C 0.677(5) 0.427(2) 0.540(3) 0.06(3) Uiso 1 1 d . .
H78 H 0.6914 0.4454 0.5578 0.077 Uiso 1 1 calc R .
C79 C 0.742(6) 0.418(2) 0.516(3) 0.09(3) Uiso 1 1 d D .
H79A H 0.7857 0.4144 0.5363 0.114 Uiso 1 1 calc R .
H79B H 0.7555 0.4346 0.4958 0.114 Uiso 1 1 calc R .
C80 C 0.650(7) 0.402(2) 0.569(4) 0.14(5) Uiso 1 1 d D .
H80A H 0.6048 0.4096 0.5843 0.164 Uiso 1 1 calc R .
H80B H 0.6904 0.3979 0.5920 0.164 Uiso 1 1 calc R .
C81 C 0.577(6) 0.251(2) 0.464(3) 0.10(3) Uiso 1 1 d D .
C82 C 0.625(6) 0.233(2) 0.503(3) 0.11(4) Uiso 1 1 d D .
H82A H 0.5955 0.2158 0.5145 0.135 Uiso 1 1 calc R .
H82B H 0.6399 0.2464 0.5278 0.135 Uiso 1 1 calc R .
C83 C 0.707(7) 0.220(3) 0.477(4) 0.14(5) Uiso 1 1 d D .
H83 H 0.7413 0.2076 0.4970 0.168 Uiso 1 1 calc R .
C84 C 0.661(5) 0.199(3) 0.439(3) 0.16(5) Uiso 1 1 d D .
H84A H 0.6985 0.1859 0.4250 0.196 Uiso 1 1 calc R .
H84B H 0.6251 0.1853 0.4537 0.196 Uiso 1 1 calc R .
C85 C 0.619(6) 0.217(2) 0.406(4) 0.11(4) Uiso 1 1 d D .
H85 H 0.5952 0.2029 0.3834 0.128 Uiso 1 1 calc R .
C86 C 0.543(6) 0.233(3) 0.436(4) 0.14(5) Uiso 1 1 d D .
H86A H 0.5071 0.2444 0.4158 0.173 Uiso 1 1 calc R .
H86B H 0.5143 0.2174 0.4505 0.173 Uiso 1 1 calc R .
C87 C 0.746(6) 0.245(2) 0.457(4) 0.13(4) Uiso 1 1 d D .
H87A H 0.7923 0.2364 0.4442 0.151 Uiso 1 1 calc R .
H87B H 0.7644 0.2582 0.4811 0.151 Uiso 1 1 calc R .
C88 C 0.698(6) 0.265(3) 0.419(3) 0.16(5) Uiso 1 1 d D .
H88 H 0.7271 0.2822 0.4057 0.189 Uiso 1 1 calc R .
C89 C 0.622(5) 0.275(2) 0.447(3) 0.10(4) Uiso 1 1 d D .
H89A H 0.6409 0.2874 0.4726 0.123 Uiso 1 1 calc R .
H89B H 0.5885 0.2881 0.4285 0.123 Uiso 1 1 calc R .
C90 C 0.653(6) 0.242(2) 0.383(3) 0.13(4) Uiso 1 1 d D .
H90A H 0.6133 0.2524 0.3650 0.154 Uiso 1 1 calc R .
H90B H 0.6903 0.2335 0.3623 0.154 Uiso 1 1 calc R .
C91 C 0.417(7) 0.345(3) 0.363(4) 0.12(4) Uiso 1 1 d . .
C92 C 0.395(8) 0.372(3) 0.337(4) 0.18(6) Uiso 1 1 d D .
H92A H 0.3924 0.3897 0.3567 0.213 Uiso 1 1 calc R .
H92B H 0.3433 0.3692 0.3227 0.213 Uiso 1 1 calc R .
C93 C 0.456(8) 0.378(3) 0.300(5) 0.18(6) Uiso 1 1 d D .
H93 H 0.4420 0.3966 0.2824 0.220 Uiso 1 1 calc R .
C94 C 0.454(8) 0.351(2) 0.272(5) 0.17(6) Uiso 1 1 d D .
H94A H 0.4003 0.3469 0.2634 0.206 Uiso 1 1 calc R .
H94B H 0.4811 0.3556 0.2457 0.206 Uiso 1 1 calc R .
C95 C 0.488(7) 0.324(3) 0.293(4) 0.15(5) Uiso 1 1 d D .
H95 H 0.4910 0.3064 0.2728 0.183 Uiso 1 1 calc R .
C96 C 0.439(7) 0.318(3) 0.336(3) 0.14(5) Uiso 1 1 d D .
H96A H 0.3921 0.3073 0.3265 0.164 Uiso 1 1 calc R .
H96B H 0.4696 0.3043 0.3556 0.164 Uiso 1 1 calc R .
C97 C 0.531(10) 0.384(4) 0.328(6) 0.22(7) Uiso 1 1 d . .
H97A H 0.5213 0.3978 0.3516 0.265 Uiso 1 1 calc R .
H97B H 0.5688 0.3929 0.3091 0.265 Uiso 1 1 calc R .
C98 C 0.568(8) 0.353(4) 0.349(5) 0.18(6) Uiso 1 1 d D .
H98 H 0.6205 0.3558 0.3626 0.212 Uiso 1 1 calc R .
C99 C 0.501(7) 0.355(3) 0.384(4) 0.15(5) Uiso 1 1 d D .
H99A H 0.4982 0.3759 0.3948 0.178 Uiso 1 1 calc R .
H99B H 0.5153 0.3421 0.4093 0.178 Uiso 1 1 calc R .
C100 C 0.563(10) 0.331(4) 0.320(6) 0.21(7) Uiso 1 1 d . .
H10C H 0.5784 0.3127 0.3353 0.253 Uiso 1 1 calc R .
H10D H 0.6016 0.3354 0.2985 0.253 Uiso 1 1 calc R .
C101 C 0.289(4) 0.4381(18) 0.476(2) 0.06(3) Uiso 1 1 d D .
C102 C 0.213(4) 0.425(2) 0.490(3) 0.09(3) Uiso 1 1 d D .
H10E H 0.2170 0.4203 0.5216 0.106 Uiso 1 1 calc R .
H10F H 0.2010 0.4064 0.4738 0.106 Uiso 1 1 calc R .
C103 C 0.142(6) 0.450(2) 0.480(3) 0.13(4) Uiso 1 1 d D .
H103 H 0.0912 0.4434 0.4890 0.152 Uiso 1 1 calc R .
C104 C 0.162(5) 0.480(2) 0.497(3) 0.09(3) Uiso 1 1 d D .
H10G H 0.1748 0.4780 0.5284 0.112 Uiso 1 1 calc R .
H10H H 0.1171 0.4929 0.4927 0.112 Uiso 1 1 calc R .
C105 C 0.225(6) 0.494(3) 0.477(3) 0.15(5) Uiso 1 1 d D .
H105 H 0.2344 0.5146 0.4881 0.178 Uiso 1 1 calc R .
C106 C 0.290(8) 0.469(2) 0.499(4) 0.18(6) Uiso 1 1 d D .
H10I H 0.3415 0.4778 0.4972 0.219 Uiso 1 1 calc R .
H10J H 0.2801 0.4661 0.5298 0.219 Uiso 1 1 calc R .
C107 C 0.287(5) 0.440(2) 0.425(3) 0.09(3) Uiso 1 1 d D .
H10K H 0.2786 0.4202 0.4119 0.106 Uiso 1 1 calc R .
H10L H 0.3347 0.4488 0.4152 0.106 Uiso 1 1 calc R .
C108 C 0.227(5) 0.493(2) 0.430(3) 0.09(3) Uiso 1 1 d D .
H10M H 0.2776 0.4994 0.4209 0.105 Uiso 1 1 calc R .
H10N H 0.1884 0.5069 0.4168 0.105 Uiso 1 1 calc R .
C109 C 0.212(6) 0.463(2) 0.413(4) 0.15(5) Uiso 1 1 d D .
H109 H 0.2008 0.4640 0.3810 0.184 Uiso 1 1 calc R .
C110 C 0.150(6) 0.448(3) 0.434(3) 0.13(4) Uiso 1 1 d D .
H11A H 0.1022 0.4550 0.4188 0.156 Uiso 1 1 calc R .
H11B H 0.1552 0.4264 0.4269 0.156 Uiso 1 1 calc R .
C111 C 0.065(5) 0.335(2) 0.471(3) 0.08(3) Uiso 1 1 d D .
C112 C 0.051(5) 0.313(2) 0.512(3) 0.09(3) Uiso 1 1 d . .
H11C H 0.0787 0.2937 0.5095 0.105 Uiso 1 1 calc R .
H11D H 0.0666 0.3225 0.5402 0.105 Uiso 1 1 calc R .
C113 C -0.036(5) 0.308(2) 0.507(3) 0.09(3) Uiso 1 1 d D .
H113 H -0.0526 0.2927 0.5284 0.111 Uiso 1 1 calc R .
C114 C -0.074(6) 0.338(2) 0.515(4) 0.12(4) Uiso 1 1 d D .
H11E H -0.0591 0.3444 0.5455 0.148 Uiso 1 1 calc R .
H11F H -0.1299 0.3347 0.5139 0.148 Uiso 1 1 calc R .
C115 C -0.055(5) 0.364(2) 0.482(3) 0.12(4) Uiso 1 1 d D .
H115 H -0.0780 0.3842 0.4897 0.138 Uiso 1 1 calc R .
C116 C 0.036(5) 0.366(2) 0.477(4) 0.11(4) Uiso 1 1 d D .
H11G H 0.0473 0.3784 0.4515 0.128 Uiso 1 1 calc R .
H11H H 0.0611 0.3752 0.5035 0.128 Uiso 1 1 calc R .
C117 C 0.042(6) 0.328(3) 0.422(4) 0.12(4) Uiso 1 1 d . .
H11I H 0.0541 0.3451 0.4027 0.147 Uiso 1 1 calc R .
H11J H 0.0679 0.3098 0.4113 0.147 Uiso 1 1 calc R .
C118 C -0.076(6) 0.354(2) 0.433(3) 0.11(4) Uiso 1 1 d D .
H11K H -0.1323 0.3535 0.4276 0.138 Uiso 1 1 calc R .
H11L H -0.0555 0.3685 0.4121 0.138 Uiso 1 1 calc R .
C119 C -0.060(6) 0.299(2) 0.460(3) 0.09(3) Uiso 1 1 d . .
H11M H -0.1148 0.2946 0.4590 0.114 Uiso 1 1 calc R .
H11N H -0.0323 0.2807 0.4534 0.114 Uiso 1 1 calc R .
C120 C -0.045(8) 0.323(3) 0.424(5) 0.17(5) Uiso 1 1 d D .
H120 H -0.0664 0.3159 0.3947 0.201 Uiso 1 1 calc R .
C121 C 0.249(4) 0.2318(14) 0.437(3) 0.06(3) Uiso 1 1 d D .
C122 C 0.283(6) 0.2434(17) 0.395(3) 0.11(4) Uiso 1 1 d D .
H12C H 0.3390 0.2437 0.4003 0.132 Uiso 1 1 calc R .
H12D H 0.2666 0.2645 0.3914 0.132 Uiso 1 1 calc R .
C123 C 0.267(4) 0.2272(17) 0.346(3) 0.10(3) Uiso 1 1 d D .
H123 H 0.2937 0.2358 0.3205 0.117 Uiso 1 1 calc R .
C124 C 0.285(5) 0.1958(16) 0.358(3) 0.09(3) Uiso 1 1 d D .
H12E H 0.2824 0.1842 0.3309 0.113 Uiso 1 1 calc R .
H12F H 0.3398 0.1961 0.3685 0.113 Uiso 1 1 calc R .
C125 C 0.247(4) 0.177(2) 0.391(3) 0.12(4) Uiso 1 1 d D .
H125 H 0.2615 0.1556 0.3928 0.139 Uiso 1 1 calc R .
C126 C 0.263(4) 0.1979(15) 0.4348(19) 0.05(2) Uiso 1 1 d D .
H12G H 0.2325 0.1889 0.4577 0.055 Uiso 1 1 calc R .
H12H H 0.3171 0.1947 0.4442 0.055 Uiso 1 1 calc R .
C127 C 0.164(4) 0.184(2) 0.386(4) 0.17(6) Uiso 1 1 d D .
H12I H 0.1421 0.1714 0.3613 0.202 Uiso 1 1 calc R .
H12J H 0.1403 0.1771 0.4125 0.202 Uiso 1 1 calc R .
C128 C 0.137(7) 0.215(2) 0.377(3) 0.12(4) Uiso 1 1 d D .
H128 H 0.0810 0.2160 0.3694 0.145 Uiso 1 1 calc R .
C129 C 0.182(4) 0.230(2) 0.344(4) 0.13(4) Uiso 1 1 d D .
H12K H 0.1704 0.2519 0.3451 0.160 Uiso 1 1 calc R .
H12L H 0.1626 0.2230 0.3149 0.160 Uiso 1 1 calc R .
C130 C 0.163(5) 0.236(2) 0.430(3) 0.10(4) Uiso 1 1 d D .
H13A H 0.1503 0.2577 0.4267 0.121 Uiso 1 1 calc R .
H13B H 0.1360 0.2277 0.4544 0.121 Uiso 1 1 calc R .
C131 C 0.050(5) 0.200(2) 0.566(3) 0.10(4) Uiso 1 1 d D .
C132 C 0.084(6) 0.176(2) 0.542(4) 0.13(4) Uiso 1 1 d D .
H13C H 0.1070 0.1603 0.5605 0.151 Uiso 1 1 calc R .
H13D H 0.1225 0.1842 0.5220 0.151 Uiso 1 1 calc R .
C133 C -0.002(7) 0.165(3) 0.514(4) 0.16(5) Uiso 1 1 d D .
H133 H 0.0130 0.1482 0.4951 0.190 Uiso 1 1 calc R .
C134 C -0.042(6) 0.188(2) 0.479(3) 0.12(4) Uiso 1 1 d D .
H13E H -0.0067 0.1971 0.4585 0.140 Uiso 1 1 calc R .
H13F H -0.0887 0.1807 0.4640 0.140 Uiso 1 1 calc R .
C135 C -0.056(8) 0.208(3) 0.516(4) 0.25(9) Uiso 1 1 d D .
H135 H -0.0820 0.2253 0.5017 0.302 Uiso 1 1 calc R .
C136 C 0.012(7) 0.220(3) 0.537(5) 0.22(7) Uiso 1 1 d D .
H13G H -0.0017 0.2386 0.5528 0.262 Uiso 1 1 calc R .
H13H H 0.0474 0.2263 0.5140 0.262 Uiso 1 1 calc R .
C137 C 0.002(6) 0.188(3) 0.600(3) 0.12(4) Uiso 1 1 d D .
H13I H -0.0109 0.2050 0.6193 0.140 Uiso 1 1 calc R .
H13J H 0.0305 0.1730 0.6173 0.140 Uiso 1 1 calc R .
C138 C -0.071(7) 0.175(3) 0.578(4) 0.16(5) Uiso 1 1 d D .
H138 H -0.1065 0.1665 0.5997 0.196 Uiso 1 1 calc R .
C139 C -0.051(9) 0.152(4) 0.544(5) 0.21(7) Uiso 1 1 d D .
H13K H -0.0245 0.1350 0.5590 0.250 Uiso 1 1 calc R .
H13L H -0.0978 0.1447 0.5289 0.250 Uiso 1 1 calc R .
C140 C -0.111(6) 0.196(2) 0.544(3) 0.11(4) Uiso 1 1 d D .
H14C H -0.1514 0.1853 0.5269 0.136 Uiso 1 1 calc R .
H14D H -0.1350 0.2129 0.5595 0.136 Uiso 1 1 calc R .
C141 C 0.032(5) 0.303(2) 0.694(3) 0.07(3) Uiso 1 1 d . .
C142 C -0.002(5) 0.330(2) 0.716(3) 0.08(3) Uiso 1 1 d . .
H14E H 0.0380 0.3450 0.7179 0.095 Uiso 1 1 calc R .
H14F H -0.0422 0.3373 0.6947 0.095 Uiso 1 1 calc R .
C143 C -0.037(5) 0.330(2) 0.758(3) 0.08(3) Uiso 1 1 d . .
H143 H -0.0687 0.3479 0.7668 0.090 Uiso 1 1 calc R .
C144 C -0.067(7) 0.300(3) 0.759(4) 0.14(5) Uiso 1 1 d . .
H14G H -0.0793 0.2980 0.7900 0.172 Uiso 1 1 calc R .
H14H H -0.1166 0.3024 0.7427 0.172 Uiso 1 1 calc R .
C145 C -0.044(7) 0.272(3) 0.748(4) 0.12(4) Uiso 1 1 d . .
H145 H -0.0829 0.2554 0.7495 0.149 Uiso 1 1 calc R .
C146 C -0.015(6) 0.278(3) 0.702(4) 0.11(4) Uiso 1 1 d . .
H14I H 0.0144 0.2596 0.6934 0.138 Uiso 1 1 calc R .
H14J H -0.0600 0.2788 0.6812 0.138 Uiso 1 1 calc R .
C147 C 0.042(5) 0.321(2) 0.788(3) 0.08(3) Uiso 1 1 d . .
H14K H 0.0765 0.3384 0.7876 0.100 Uiso 1 1 calc R .
H14L H 0.0271 0.3184 0.8183 0.100 Uiso 1 1 calc R .
C148 C 0.033(7) 0.269(3) 0.784(4) 0.14(5) Uiso 1 1 d . .
H14M H 0.0163 0.2685 0.8139 0.165 Uiso 1 1 calc R .
H14N H 0.0610 0.2499 0.7784 0.165 Uiso 1 1 calc R .
C149 C 0.104(6) 0.294(3) 0.733(4) 0.12(4) Uiso 1 1 d . .
H14O H 0.1216 0.2737 0.7265 0.150 Uiso 1 1 calc R .
H14P H 0.1473 0.3080 0.7290 0.150 Uiso 1 1 calc R .
C150 C 0.084(6) 0.295(2) 0.777(3) 0.09(3) Uiso 1 1 d . .
H150 H 0.1314 0.2940 0.7968 0.104 Uiso 1 1 calc R .
C9 C 0.421(4) 0.3612(17) 0.861(3) 0.11(4) Uiso 1 1 d D .
H9A H 0.4506 0.3479 0.8421 0.128 Uiso 1 1 calc R .
H9B H 0.4497 0.3633 0.8895 0.128 Uiso 1 1 calc R .

loop_
_atom_site_aniso_label
_atom_site_aniso_U_11
_atom_site_aniso_U_22
_atom_site_aniso_U_33
_atom_site_aniso_U_23
_atom_site_aniso_U_13
_atom_site_aniso_U_12
Au1 0.052(3) 0.121(4) 0.079(3) -0.004(3) 0.011(2) -0.007(3)
Au2 0.056(3) 0.081(3) 0.089(3) 0.009(3) -0.013(2) 0.000(2)
Au3 0.045(3) 0.086(4) 0.112(4) 0.013(3) 0.009(3) 0.007(2)
Au4 0.047(3) 0.099(4) 0.077(3) 0.019(3) 0.007(2) -0.003(2)
Au5 0.041(3) 0.098(4) 0.076(3) 0.014(3) -0.002(2) -0.003(2)
Au6 0.035(3) 0.092(3) 0.075(3) 0.014(3) 0.002(2) -0.001(2)
Au7 0.043(3) 0.085(3) 0.081(3) 0.018(3) -0.008(2) -0.002(2)
Au8 0.044(3) 0.093(4) 0.079(3) 0.009(3) -0.003(2) -0.003(2)
Au9 0.036(3) 0.093(3) 0.078(3) 0.009(3) 0.010(2) -0.003(2)
Au10 0.028(2) 0.076(3) 0.065(3) 0.017(2) 0.002(2) -0.002(2)
Au11 0.048(3) 0.093(4) 0.099(4) 0.016(3) -0.002(2) 0.001(2)
Au12 0.046(3) 0.096(4) 0.083(3) 0.012(3) 0.000(2) 0.009(2)
Au13 0.053(3) 0.088(4) 0.093(4) 0.007(3) 0.000(3) 0.002(2)
Au14 0.052(3) 0.103(4) 0.085(3) 0.000(3) 0.007(2) -0.009(3)
Au15 0.040(3) 0.097(4) 0.091(3) -0.013(3) 0.004(2) -0.004(2)
Au16 0.050(3) 0.100(4) 0.082(3) -0.005(3) 0.007(2) -0.008(3)
Au17 0.045(3) 0.111(4) 0.084(3) 0.022(3) 0.000(2) 0.004(3)
Au18 0.039(3) 0.110(4) 0.077(3) 0.004(3) 0.005(2) -0.007(2)
Au19 0.041(3) 0.088(3) 0.073(3) 0.011(3) 0.009(2) 0.011(2)
Ag1 0.241(15) 0.183(11) 0.216(13) -0.055(9) -0.019(11) 0.048(10)
Ag2 0.036(4) 0.067(5) 0.078(5) 0.012(4) 0.007(4) 0.003(4)
Ag3 0.027(4) 0.090(6) 0.062(5) 0.008(4) 0.002(3) 0.007(4)
Ag4 0.046(4) 0.074(5) 0.062(5) 0.002(4) -0.005(4) -0.003(4)
S1 0.076(18) 0.230(19) 0.158(18) -0.113(14) -0.014(15) 0.014(15)
S2 0.12(2) 0.08(2) 0.08(2) 0.032(17) 0.009(17) -0.012(18)
S3 0.060(19) 0.09(2) 0.18(3) -0.03(2) -0.013(19) 0.013(16)
S4 0.049(16) 0.10(2) 0.10(2) 0.012(18) -0.008(15) -0.010(15)
S5 0.065(18) 0.09(2) 0.11(2) 0.008(18) 0.005(16) -0.009(16)
S6 0.035(15) 0.10(2) 0.12(2) 0.010(18) -0.013(15) -0.002(14)
S7 0.043(15) 0.13(2) 0.031(15) 0.027(15) -0.012(12) -0.009(15)
S8 0.032(15) 0.10(2) 0.09(2) 0.023(17) 0.012(14) -0.009(14)
S9 0.038(15) 0.13(2) 0.070(18) 0.000(17) 0.033(13) -0.008(15)
S10 0.046(17) 0.14(3) 0.11(2) 0.04(2) -0.006(16) -0.016(17)
S11 0.041(15) 0.11(2) 0.069(18) 0.051(16) -0.021(13) -0.010(14)
S12 0.038(15) 0.09(2) 0.072(18) 0.013(15) -0.014(13) -0.008(14)
S13 0.041(15) 0.10(2) 0.069(18) -0.012(16) -0.006(13) -0.007(14)
S14 0.051(18) 0.10(2) 0.14(3) 0.00(2) 0.002(17) -0.011(16)
S15 0.030(14) 0.085(19) 0.064(17) 0.005(14) -0.011(12) -0.015(13)

loop_
_atom_type_symbol
_atom_type_description
_atom_type_scat_dispersion_real
_atom_type_scat_dispersion_imag
_atom_type_scat_source
C C 0.0181 0.0091 'International Tables Vol C Tables 4.2.6.8 and 6.1.1.4'
H H 0.0000 0.0000 'International Tables Vol C Tables 4.2.6.8 and 6.1.1.4'
Ag Ag 0.1306 4.2820 'International Tables Vol C Tables 4.2.6.8 and 6.1.1.4'
Au Au -4.4197 7.2980 'International Tables Vol C Tables 4.2.6.8 and 6.1.1.4'
S S 0.3331 0.5567 'International Tables Vol C Tables 4.2.6.8 and 6.1.1.4'

loop_
_geom_angle_atom_site_label_1
_geom_angle_atom_site_label_2
_geom_angle_atom_site_label_3
_geom_angle
Au3 Au1 Au2 58.66(13)
Au4 Au1 Au2 105.38(17)
Au4 Au1 Au3 104.33(18)
Au4 Au1 Au5 61.68(15)
Au4 Au1 Au9 61.03(15)
Au4 Au1 Ag1 159.2(4)
Au5 Au1 Au2 57.77(13)
Au5 Au1 Au3 105.35(17)
Au5 Au1 Au9 108.83(18)
Au5 Au1 Ag1 112.1(4)
Au9 Au1 Au2 103.20(17)
Au9 Au1 Au3 55.48(14)
Au9 Au1 Ag1 106.8(3)
Au10 Au1 Au2 54.72(13)
Au10 Au1 Au3 55.01(13)
Au10 Au1 Au4 58.43(15)
Au10 Au1 Au5 58.32(14)
Au10 Au1 Au9 57.41(13)
Au10 Au1 Ag1 101.0(3)
Ag1 Au1 Au2 58.9(3)
Ag1 Au1 Au3 56.6(3)
S1 Au1 Au2 108.7(11)
S1 Au1 Au3 97.1(10)
S1 Au1 Au4 145.7(11)
S1 Au1 Au5 137.0(7)
S1 Au1 Au9 114.1(7)
S1 Au1 Au10 151.6(11)
S1 Au1 Ag1 53.2(11)
Au3 Au2 Au1 60.00(13)
Au5 Au2 Au1 55.12(13)
Au5 Au2 Au3 104.30(17)
Au5 Au2 Ag1 108.9(4)
Au6 Au2 Au1 103.93(18)
Au6 Au2 Au3 106.13(18)
Au6 Au2 Au5 60.57(14)
Au6 Au2 Ag1 159.0(3)
Au7 Au2 Au1 106.75(17)
Au7 Au2 Au3 59.06(14)
Au7 Au2 Au5 108.47(19)
Au7 Au2 Au6 60.90(15)
Au7 Au2 Ag1 111.1(3)
Au10 Au2 Au1 54.65(13)
Au10 Au2 Au3 55.53(13)
Au10 Au2 Au5 57.23(14)
Au10 Au2 Au6 58.79(14)
Au10 Au2 Au7 59.13(14)
Au10 Au2 Ag1 100.3(3)
Ag1 Au2 Au1 58.1(3)
Ag1 Au2 Au3 56.8(3)
S2 Au2 Au1 104.3(7)
S2 Au2 Au3 111.4(7)
S2 Au2 Au5 118.3(6)
S2 Au2 Au6 140.8(7)
S2 Au2 Au7 132.9(6)
S2 Au2 Au10 158.2(7)
S2 Au2 Ag1 59.6(8)
Au2 Au3 Au1 61.34(13)
Au7 Au3 Au1 104.98(16)
Au7 Au3 Au2 55.43(13)
Au7 Au3 Ag1 111.6(4)
Au8 Au3 Au1 105.44(18)
Au8 Au3 Au2 104.87(17)
Au8 Au3 Au7 60.94(15)
Au8 Au3 Au9 60.14(15)
Au8 Au3 Ag1 162.7(3)
Au9 Au3 Au1 58.54(14)
Au9 Au3 Au2 107.82(17)
Au9 Au3 Au7 108.38(18)
Au9 Au3 Ag1 112.5(4)
Au10 Au3 Au1 55.27(14)
Au10 Au3 Au2 55.86(13)
Au10 Au3 Au7 57.83(13)
Au10 Au3 Au8 58.81(14)
Au10 Au3 Au9 58.72(14)
Au10 Au3 Ag1 103.8(3)
Ag1 Au3 Au1 59.9(3)
Ag1 Au3 Au2 61.0(3)
S3 Au3 Au1 112.6(9)
S3 Au3 Au2 103.5(7)
S3 Au3 Au7 117.4(8)
S3 Au3 Au8 140.1(8)
S3 Au3 Au9 133.7(8)
S3 Au3 Au10 158.7(7)
S3 Au3 Ag1 56.9(8)
Au1 Au4 Au5 59.93(15)
Au1 Au4 Au9 61.94(15)
Au1 Au4 Au13 174.84(19)
Au1 Au4 Ag2 112.5(2)
Au1 Au4 Ag4 113.3(2)
Au5 Au4 Au9 108.20(18)
Au5 Au4 Au13 115.61(17)
Au5 Au4 Ag2 62.39(18)
Au5 Au4 Ag4 110.3(2)
Au9 Au4 Au13 119.28(18)
Au10 Au4 Au1 60.10(15)
Au10 Au4 Au5 58.22(14)
Au10 Au4 Au9 58.19(13)
Au10 Au4 Au13 115.76(18)
Au10 Au4 Ag2 61.36(17)
Au10 Au4 Ag4 61.66(18)
Ag2 Au4 Au9 109.4(2)
Ag2 Au4 Au13 62.40(18)
Ag2 Au4 Ag4 59.9(2)
Ag4 Au4 Au9 61.56(17)
Ag4 Au4 Au13 64.98(18)
S4 Au4 Au1 135.8(7)
S4 Au4 Au5 131.7(6)
S4 Au4 Au9 118.8(6)
S4 Au4 Au10 162.7(7)
S4 Au4 Au13 48.8(7)
S4 Au4 Ag2 108.2(7)
S4 Au4 Ag4 101.4(7)
Au1 Au5 Au2 67.11(16)
Au1 Au5 Au4 58.39(15)
Au1 Au5 Au6 111.22(18)
Au1 Au5 Au11 161.0(2)
Au1 Au5 Ag2 108.25(19)
Au2 Au5 Au11 130.65(17)
Au2 Au5 Ag2 107.2(2)
Au4 Au5 Au2 110.01(17)
Au4 Au5 Au6 105.64(17)
Au4 Au5 Au11 104.29(18)
Au4 Au5 Ag2 58.89(16)
Au6 Au5 Au2 57.80(14)
Au6 Au5 Au11 79.67(15)
Au6 Au5 Ag2 59.08(17)
Au10 Au5 Au1 59.33(14)
Au10 Au5 Au2 58.27(14)
Au10 Au5 Au4 57.61(13)
Au10 Au5 Au6 58.12(13)
Au10 Au5 Au11 120.48(19)
Au10 Au5 Ag2 59.84(17)
Ag2 Au5 Au11 62.98(17)
S7 Au5 Au1 135.0(6)
S7 Au5 Au2 125.5(7)
S7 Au5 Au4 123.8(6)
S7 Au5 Au6 110.3(5)
S7 Au5 Au10 165.4(6)
S7 Au5 Au11 45.3(6)
S7 Au5 Ag2 107.3(7)
Au2 Au6 Au5 61.63(15)
Au2 Au6 Au7 59.43(14)
Au2 Au6 Au19 173.04(18)
Au2 Au6 Ag2 112.8(2)
Au2 Au6 Ag3 111.65(19)
Au5 Au6 Au19 118.91(18)
Au5 Au6 Ag2 62.11(18)
Au7 Au6 Au5 108.15(17)
Au7 Au6 Au19 115.19(17)
Au7 Au6 Ag2 109.87(19)
Au7 Au6 Ag3 62.44(17)
Au10 Au6 Au2 59.57(14)
Au10 Au6 Au5 57.81(13)
Au10 Au6 Au7 58.87(13)
Au10 Au6 Au19 114.29(18)
Au10 Au6 Ag2 60.89(16)
Au10 Au6 Ag3 61.43(16)
Ag2 Au6 Au19 63.86(17)
Ag3 Au6 Au5 109.58(19)
Ag3 Au6 Au19 61.41(17)
Ag3 Au6 Ag2 59.4(2)
S8 Au6 Au2 138.6(7)
S8 Au6 Au5 120.2(6)
S8 Au6 Au7 130.7(6)
S8 Au6 Au10 160.8(7)
S8 Au6 Au19 47.9(6)
S8 Au6 Ag2 100.6(6)
S8 Au6 Ag3 106.0(7)
Au2 Au7 Au3 65.51(15)
Au2 Au7 Au6 59.67(14)
Au2 Au7 Au8 110.11(18)
Au2 Au7 Au17 161.92(18)
Au2 Au7 Ag3 109.4(2)
Au3 Au7 Au17 130.51(17)
Au3 Au7 Ag3 107.44(19)
Au6 Au7 Au3 110.13(18)
Au6 Au7 Au8 106.31(18)
Au6 Au7 Au17 103.19(17)
Au6 Au7 Ag3 59.49(16)
Au8 Au7 Au3 57.43(14)
Au8 Au7 Au17 78.94(15)
Au8 Au7 Ag3 59.54(16)
Au10 Au7 Au2 59.54(15)
Au10 Au7 Au3 57.85(14)
Au10 Au7 Au6 58.51(13)
Au10 Au7 Au8 57.55(13)
Au10 Au7 Au17 118.51(19)
Au10 Au7 Ag3 60.22(17)
Ag3 Au7 Au17 60.77(17)
S11 Au7 Au2 135.7(7)
S11 Au7 Au3 127.4(6)
S11 Au7 Au6 121.8(6)
S11 Au7 Au8 110.8(6)
S11 Au7 Au10 164.3(7)
S11 Au7 Au17 45.9(7)
S11 Au7 Ag3 105.4(7)
Au3 Au8 Au7 61.63(15)
Au3 Au8 Au9 60.57(15)
Au3 Au8 Au16 172.5(2)
Au3 Au8 Ag3 112.4(2)
Au3 Au8 Ag4 112.3(2)
Au7 Au8 Au16 117.09(17)
Au7 Au8 Ag3 61.43(17)
Au9 Au8 Au7 109.25(18)
Au9 Au8 Au16 114.98(19)
Au9 Au8 Ag3 110.4(2)
Au9 Au8 Ag4 62.49(18)
Au10 Au8 Au3 59.61(14)
Au10 Au8 Au7 58.29(13)
Au10 Au8 Au9 59.12(13)
Au10 Au8 Au16 113.10(18)
Au10 Au8 Ag3 61.18(17)
Au10 Au8 Ag4 61.39(17)
Ag3 Au8 Au16 62.50(17)
Ag4 Au8 Au7 109.43(19)
Ag4 Au8 Au16 60.66(18)
Ag4 Au8 Ag3 59.6(2)
S12 Au8 Au3 139.5(6)
S12 Au8 Au7 115.4(6)
S12 Au8 Au9 134.9(6)
S12 Au8 Au10 157.6(6)
S12 Au8 Au16 48.0(6)
S12 Au8 Ag3 96.6(6)
S12 Au8 Ag4 106.5(6)
Au1 Au9 Au14 129.56(19)
Au1 Au9 Ag4 107.03(18)
Au3 Au9 Au1 65.98(16)
Au3 Au9 Au4 109.47(17)
Au3 Au9 Au14 163.0(2)
Au3 Au9 Ag4 109.16(19)
Au4 Au9 Au1 57.03(15)
Au4 Au9 Au14 79.59(15)
Au4 Au9 Ag4 58.89(17)
Au8 Au9 Au1 110.51(17)
Au8 Au9 Au3 59.28(15)
Au8 Au9 Au4 105.99(16)
Au8 Au9 Au14 104.84(17)
Au8 Au9 Ag4 59.98(17)
Au10 Au9 Au1 57.96(13)
Au10 Au9 Au3 58.99(14)
Au10 Au9 Au4 57.17(13)
Au10 Au9 Au8 58.60(13)
Au10 Au9 Au14 120.11(18)
Au10 Au9 Ag4 60.30(16)
Ag4 Au9 Au14 62.40(17)
S15 Au9 Au1 126.7(6)
S15 Au9 Au3 135.6(6)
S15 Au9 Au4 111.6(6)
S15 Au9 Au8 122.0(6)
S15 Au9 Au10 165.0(6)
S15 Au9 Au14 45.0(6)
S15 Au9 Ag4 106.1(6)
Au1 Au10 Au2 70.63(16)
Au1 Au10 Ag2 114.5(2)
Au1 Au10 Ag3 173.9(2)
Au1 Au10 Ag4 115.1(2)
Au2 Au10 Ag2 115.91(19)
Au2 Au10 Ag3 113.8(2)
Au2 Au10 Ag4 174.0(2)
Au3 Au10 Au1 69.73(17)
Au3 Au10 Au2 68.61(15)
Au3 Au10 Ag2 174.4(2)
Au3 Au10 Ag3 115.4(2)
Au3 Au10 Ag4 114.69(19)
Au4 Au10 Au1 61.47(16)
Au4 Au10 Au2 121.20(19)
Au4 Au10 Au3 118.77(18)
Au4 Au10 Au5 64.17(14)
Au4 Au10 Au6 115.66(17)
Au4 Au10 Au7 176.3(2)
Au4 Au10 Au8 115.03(18)
Au4 Au10 Au9 64.64(14)
Au4 Au10 Ag2 62.48(17)
Au4 Au10 Ag3 112.5(2)
Au4 Au10 Ag4 62.32(18)
Au5 Au10 Au1 62.35(14)
Au5 Au10 Au2 64.50(15)
Au5 Au10 Au3 120.9(2)
Au5 Au10 Au6 64.06(14)
Au5 Au10 Au7 116.48(17)
Au5 Au10 Au9 118.52(18)
Au5 Au10 Ag2 64.71(18)
Au5 Au10 Ag3 115.11(19)
Au5 Au10 Ag4 115.7(2)
Au6 Au10 Au1 119.05(18)
Au6 Au10 Au2 61.63(15)
Au6 Au10 Au3 119.36(18)
Au6 Au10 Au7 62.62(14)
Au6 Au10 Au9 176.2(2)
Au6 Au10 Ag2 62.48(17)
Au6 Au10 Ag3 61.96(16)
Au6 Au10 Ag4 112.7(2)
Au7 Au10 Au1 122.2(2)
Au7 Au10 Au2 61.33(15)
Au7 Au10 Au3 64.32(15)
Au7 Au10 Ag2 114.2(2)
Au7 Au10 Ag3 63.84(18)
Au7 Au10 Ag4 114.9(2)
Au8 Au10 Au1 119.59(17)
Au8 Au10 Au2 117.34(18)
Au8 Au10 Au3 61.58(15)
Au8 Au10 Au5 177.5(2)
Au8 Au10 Au6 115.00(17)
Au8 Au10 Au7 64.15(14)
Au8 Au10 Au9 62.29(14)
Au8 Au10 Ag2 112.8(2)
Au8 Au10 Ag3 62.78(16)
Au8 Au10 Ag4 62.32(18)
Au9 Au10 Au1 64.64(14)
Au9 Au10 Au2 121.78(19)
Au9 Au10 Au3 62.29(14)
Au9 Au10 Au7 116.83(17)
Au9 Au10 Ag2 115.5(2)
Au9 Au10 Ag3 114.3(2)
Au9 Au10 Ag4 63.84(17)
Ag2 Au10 Ag3 60.1(2)
Ag2 Au10 Ag4 60.5(2)
Ag4 Au10 Ag3 60.4(2)
Au5 Au11 Ag2 56.17(16)
S6 Au11 Au5 140.0(6)
S6 Au11 Ag2 84.3(6)
S6 Au11 S7 171.9(9)
S7 Au11 Au5 47.8(5)
S7 Au11 Ag2 103.0(6)
Ag2 Au12 Au13 60.89(16)
S5 Au12 Au13 46.3(7)
S5 Au12 Ag2 89.1(7)
S5 Au12 S6 178.9(10)
S6 Au12 Au13 134.2(7)
S6 Au12 Ag2 92.0(7)
Au4 Au13 Au12 105.57(16)
Au4 Au13 Ag2 55.94(16)
Au4 Au13 Ag4 54.79(16)
Ag2 Au13 Au12 53.32(15)
Ag2 Au13 Ag4 54.55(17)
Ag4 Au13 Au12 97.42(18)
S4 Au13 Au4 48.8(7)
S4 Au13 Au12 135.4(6)
S4 Au13 Ag2 102.0(7)
S4 Au13 Ag4 92.8(7)
S4 Au13 S5 174.4(10)
S5 Au13 Au4 136.3(7)
S5 Au13 Au12 44.8(6)
S5 Au13 Ag2 82.2(7)
S5 Au13 Ag4 92.6(7)
Ag4 Au14 Au9 55.17(15)
S14 Au14 Au9 141.7(6)
S14 Au14 Ag4 87.4(7)
S15 Au14 Au9 47.6(5)
S15 Au14 Ag4 101.4(6)
S15 Au14 S14 170.7(8)
Ag4 Au15 Au16 58.45(17)
S13 Au15 Au16 44.4(6)
S13 Au15 Ag4 84.9(6)
S13 Au15 S14 177.8(10)
S14 Au15 Au16 137.8(7)
S14 Au15 Ag4 96.8(7)
Au8 Au16 Au15 105.29(16)
Au8 Au16 Ag3 56.19(15)
Ag3 Au16 Au15 98.58(18)
Ag4 Au16 Au8 56.66(17)
Ag4 Au16 Au15 52.74(16)
Ag4 Au16 Ag3 56.15(18)
S12 Au16 Au8 49.2(6)
S12 Au16 Au15 136.8(6)
S12 Au16 Ag3 92.4(6)
S12 Au16 Ag4 103.8(6)
S12 Au16 S13 175.3(8)
S13 Au16 Au8 135.3(6)
S13 Au16 Au15 44.0(6)
S13 Au16 Ag3 92.0(6)
S13 Au16 Ag4 80.1(6)
Ag3 Au17 Au7 56.23(16)
S10 Au17 Au7 142.8(7)
S10 Au17 Ag3 87.4(7)
S10 Au17 S11 170.9(9)
S11 Au17 Au7 46.2(5)
S11 Au17 Ag3 101.3(6)
Ag3 Au18 Au19 59.67(16)
S9 Au18 Au19 45.8(7)
S9 Au18 Ag3 86.6(6)
S10 Au18 Au19 135.4(8)
S10 Au18 Ag3 93.8(8)
S10 Au18 S9 178.7(10)
Au6 Au19 Au18 106.50(15)
Au6 Au19 Ag2 55.40(16)
Ag2 Au19 Au18 97.21(17)
Ag3 Au19 Au6 56.27(16)
Ag3 Au19 Au18 53.60(15)
Ag3 Au19 Ag2 54.98(18)
S8 Au19 Au6 49.6(6)
S8 Au19 Au18 135.6(6)
S8 Au19 Ag2 94.8(6)
S8 Au19 Ag3 102.7(6)
S8 Au19 S9 174.8(8)
S9 Au19 Au6 135.5(5)
S9 Au19 Au18 45.8(7)
S9 Au19 Ag2 89.8(5)
S9 Au19 Ag3 81.9(6)
Au1 Ag1 Au2 62.9(3)
Au3 Ag1 Au1 63.5(3)
Au3 Ag1 Au2 62.2(3)
S1 Ag1 Au1 48.8(8)
S1 Ag1 Au2 108.4(9)
S1 Ag1 Au3 99.4(9)
S1 Ag1 S2 121.4(10)
S1 Ag1 S3 119.5(11)
S2 Ag1 Au1 98.0(7)
S2 Ag1 Au2 46.5(6)
S2 Ag1 Au3 104.4(8)
S3 Ag1 Au1 108.9(8)
S3 Ag1 Au2 98.7(8)
S3 Ag1 Au3 49.2(7)
S3 Ag1 S2 116.6(11)
Au4 Ag2 Au5 58.72(17)
Au4 Ag2 Au6 105.3(2)
Au4 Ag2 Au11 102.6(2)
Au4 Ag2 Au13 61.66(17)
Au4 Ag2 Au19 164.3(3)
Au5 Ag2 Au11 60.86(17)
Au5 Ag2 Au13 111.9(2)
Au5 Ag2 Au19 113.3(2)
Au6 Ag2 Au5 58.81(17)
Au6 Ag2 Au11 78.51(19)
Au6 Ag2 Au13 166.7(3)
Au6 Ag2 Au19 60.75(16)
Au10 Ag2 Au4 56.16(16)
Au10 Ag2 Au5 55.45(16)
Au10 Ag2 Au6 56.63(16)
Au10 Ag2 Au11 114.3(2)
Au10 Ag2 Au13 110.7(2)
Au10 Ag2 Au19 108.2(2)
Au10 Ag2 Ag3 60.22(19)
Au10 Ag2 Ag4 59.97(19)
Au12 Ag2 Au4 122.3(3)
Au12 Ag2 Au5 128.5(3)
Au12 Ag2 Au6 127.2(2)
Au12 Ag2 Au10 175.1(3)
Au12 Ag2 Au11 70.39(18)
Au12 Ag2 Au13 65.79(18)
Au12 Ag2 Au19 73.39(18)
Au12 Ag2 Ag3 118.0(3)
Au12 Ag2 Ag4 115.2(3)
Au13 Ag2 Au11 106.0(2)
Au13 Ag2 Au19 131.7(3)
Au19 Ag2 Au11 82.36(17)
Ag3 Ag2 Au4 107.3(2)
Ag3 Ag2 Au5 107.4(3)
Ag3 Ag2 Au6 60.1(2)
Ag3 Ag2 Au11 133.6(3)
Ag3 Ag2 Au13 119.2(3)
Ag3 Ag2 Au19 60.48(18)
Ag3 Ag2 Ag4 60.3(2)
Ag4 Ag2 Au4 60.03(19)
Ag4 Ag2 Au5 107.4(2)
Ag4 Ag2 Au6 107.4(3)
Ag4 Ag2 Au11 162.4(3)
Ag4 Ag2 Au13 64.7(2)
Ag4 Ag2 Au19 115.1(3)
Au6 Ag3 Au7 58.08(17)
Au6 Ag3 Au8 104.8(2)
Au6 Ag3 Au16 164.5(3)
Au6 Ag3 Au17 103.8(2)
Au6 Ag3 Au19 62.32(16)
Au6 Ag3 Ag4 107.7(3)
Au7 Ag3 Au16 113.9(2)
Au7 Ag3 Au17 63.01(18)
Au7 Ag3 Au19 112.3(2)
Au8 Ag3 Au7 59.03(17)
Au8 Ag3 Au16 61.31(16)
Au8 Ag3 Au17 79.81(19)
Au8 Ag3 Au19 166.6(3)
Au10 Ag3 Au6 56.61(16)
Au10 Ag3 Au7 55.93(16)
Au10 Ag3 Au8 56.04(15)
Au10 Ag3 Au16 107.9(2)
Au10 Ag3 Au17 116.6(2)
Au10 Ag3 Au19 111.0(2)
Au10 Ag3 Ag4 59.76(19)
Au16 Ag3 Au17 81.39(19)
Au18 Ag3 Au6 124.2(2)
Au18 Ag3 Au7 130.3(3)
Au18 Ag3 Au8 126.5(2)
Au18 Ag3 Au10 173.7(3)
Au18 Ag3 Au16 71.28(18)
Au18 Ag3 Au17 69.68(19)
Au18 Ag3 Au19 66.73(17)
Au18 Ag3 Ag2 114.6(3)
Au18 Ag3 Ag4 115.6(3)
Au19 Ag3 Au16 130.9(3)
Au19 Ag3 Au17 105.9(2)
Ag2 Ag3 Au6 60.5(2)
Ag2 Ag3 Au7 107.3(3)
Ag2 Ag3 Au8 106.8(2)
Ag2 Ag3 Au10 59.69(19)
Ag2 Ag3 Au16 114.7(3)
Ag2 Ag3 Au17 163.9(3)
Ag2 Ag3 Au19 64.55(19)
Ag2 Ag3 Ag4 60.2(2)
Ag4 Ag3 Au7 107.7(2)
Ag4 Ag3 Au8 59.84(19)
Ag4 Ag3 Au16 60.32(19)
Ag4 Ag3 Au17 133.6(2)
Ag4 Ag3 Au19 118.6(3)
Au4 Ag4 Au8 104.6(2)
Au4 Ag4 Au9 59.56(17)
Au4 Ag4 Au13 60.23(17)
Au4 Ag4 Au14 79.90(19)
Au4 Ag4 Au16 166.4(3)
Au4 Ag4 Ag3 106.8(2)
Au8 Ag4 Au9 57.53(17)
Au8 Ag4 Au13 163.4(3)
Au8 Ag4 Au14 103.1(2)
Au8 Ag4 Au16 62.67(18)
Au9 Ag4 Au13 113.4(2)
Au9 Ag4 Au14 62.43(17)
Au9 Ag4 Au16 112.5(2)
Au10 Ag4 Au4 56.02(16)
Au10 Ag4 Au8 56.29(16)
Au10 Ag4 Au9 55.86(16)
Au10 Ag4 Au13 107.2(2)
Au10 Ag4 Au14 115.9(2)
Au10 Ag4 Au16 110.5(2)
Au10 Ag4 Ag2 59.54(19)
Au10 Ag4 Ag3 59.9(2)
Au14 Ag4 Au13 81.74(19)
Au15 Ag4 Au4 124.8(3)
Au15 Ag4 Au8 125.2(3)
Au15 Ag4 Au9 128.3(2)
Au15 Ag4 Au10 175.9(3)
Au15 Ag4 Au13 71.35(19)
Au15 Ag4 Au14 67.92(18)
Au15 Ag4 Au16 68.81(19)
Au15 Ag4 Ag2 116.9(3)
Au15 Ag4 Ag3 117.0(3)
Au16 Ag4 Au13 131.6(3)
Au16 Ag4 Au14 106.8(2)
Ag2 Ag4 Au4 60.02(19)
Ag2 Ag4 Au8 107.0(3)
Ag2 Ag4 Au9 107.9(3)
Ag2 Ag4 Au13 60.72(19)
Ag2 Ag4 Au14 134.5(3)
Ag2 Ag4 Au16 117.1(3)
Ag2 Ag4 Ag3 59.6(2)
Ag3 Ag4 Au8 60.6(2)
Ag3 Ag4 Au9 107.1(3)
Ag3 Ag4 Au13 115.0(2)
Ag3 Ag4 Au14 163.2(3)
Ag3 Ag4 Au16 63.5(2)
Au1 S1 Ag1 78.0(12)
C1 S1 Au1 101(3)
C1 S1 Ag1 115(3)
Au2 S2 Ag1 74.0(8)
C11 S2 Au2 112(3)
C11 S2 Ag1 120(3)
Au3 S3 Ag1 73.9(9)
C21 S3 Au3 104(4)
C21 S3 Ag1 121(4)
Au4 S4 Au13 82.5(8)
C31 S4 Au4 111(4)
C31 S4 Au13 110(3)
Au12 S5 Au13 88.9(10)
C41 S5 Au12 109(4)
C41 S5 Au13 107(6)
Au11 S6 Au12 100.9(9)
C51 S6 Au11 111(3)
C51 S6 Au12 105(3)
Au11 S7 Au5 86.9(8)
C61 S7 Au5 110(3)
C61 S7 Au11 112(3)
Au19 S8 Au6 82.4(7)
C71 S8 Au6 108(3)
C71 S8 Au19 109(3)
Au18 S9 Au19 88.4(10)
C81 S9 Au18 103(3)
C81 S9 Au19 108(3)
Au17 S10 Au18 96.6(11)
C91 S10 Au17 105(4)
C91 S10 Au18 111(4)
Au17 S11 Au7 87.8(9)
C101 S11 Au7 114(2)
C101 S11 Au17 102(3)
Au16 S12 Au8 82.8(7)
C111 S12 Au8 111(3)
C111 S12 Au16 104(3)
Au15 S13 Au16 91.7(8)
C121 S13 Au15 104(2)
C121 S13 Au16 106(2)
Au14 S14 Au15 95.2(11)
C131 S14 Au14 107(3)
C131 S14 Au15 107(3)
Au14 S15 Au9 87.4(7)
C141 S15 Au9 112(3)
C141 S15 Au14 106(3)
C2 C1 S1 115(6)
C6 C1 S1 108(5)
C6 C1 C2 109(3)
C7 C1 S1 122(5)
C7 C1 C2 105(2)
C7 C1 C6 97(5)
C3 C2 C1 114(5)
C2 C3 C4 109(5)
C2 C3 C9 120(8)
C9 C3 C4 101(5)
C5 C4 C3 101(6)
C6 C5 C4 111(8)
C10 C5 C4 115(8)
C10 C5 C6 118(8)
C5 C6 C1 110(3)
C1 C7 C8 121(6)
C7 C8 C9 110(7)
C10 C8 C7 103(8)
C10 C8 C9 110(3)
C5 C10 C8 106(7)
C12 C11 S2 107(5)
C16 C11 S2 110(6)
C16 C11 C12 114(7)
C16 C11 C17 113(8)
C17 C11 S2 110(6)
C17 C11 C12 102(7)
C13 C12 C11 108(7)
C12 C13 C14 122(9)
C12 C13 C19 107(8)
C14 C13 C19 103(8)
C13 C14 C15 106(9)
C14 C15 C16 115(9)
C14 C15 C20 111(10)
C16 C15 C20 108(10)
C11 C16 C15 105(8)
C11 C17 C18 106(8)
C19 C18 C17 115(9)
C19 C18 C20 112(10)
C20 C18 C17 107(10)
C18 C19 C13 107(9)
C18 C20 C15 105(10)
C22 C21 S3 117(7)
C26 C21 S3 107(6)
C26 C21 C22 106(8)
C26 C21 C27 105(8)
C27 C21 S3 101(6)
C27 C21 C22 120(8)
C23 C22 C21 114(8)
C24 C23 C22 115(10)
C30 C23 C22 97(10)
C30 C23 C24 129(10)
C23 C24 C25 88(8)
C26 C25 C24 99(7)
C29 C25 C24 127(9)
C29 C25 C26 113(9)
C25 C26 C21 106(8)
C21 C27 C28 96(8)
C27 C28 C30 114(9)
C29 C28 C27 106(10)
C29 C28 C30 107(10)
C25 C29 C28 107(10)
C23 C30 C28 113(10)
C32 C31 S4 116(8)
C32 C31 C36 113(8)
C32 C31 C40 108(9)
C36 C31 S4 106(6)
C40 C31 S4 112(7)
C40 C31 C36 100(8)
C31 C32 C33 119(9)
C34 C33 C32 105(8)
C34 C33 C39 108(8)
C39 C33 C32 94(7)
C35 C34 C33 119(10)
C34 C35 C36 114(10)
C34 C35 C37 111(10)
C36 C35 C37 101(8)
C35 C36 C31 106(7)
C38 C37 C35 111(8)
C37 C38 C40 99(8)
C39 C38 C37 121(9)
C39 C38 C40 113(10)
C38 C39 C33 108(9)
C31 C40 C38 115(9)
C42 C41 S5 107(10)
C46 C41 S5 113(10)
C46 C41 C42 105(10)
C47 C41 S5 112(10)
C47 C41 C42 107(10)
C47 C41 C46 113(10)
C43 C42 C41 101(9)
C42 C43 C44 107(10)
C42 C43 C48 119(10)
C44 C43 C48 114(5)
C43 C44 C45 110(7)
C46 C45 C44 103(9)
C49 C45 C44 103(10)
C49 C45 C46 117(10)
C45 C46 C41 113(8)
C41 C47 C50 117(10)
C50 C48 C43 100(8)
C45 C49 C50 107(9)
C47 C50 C48 100(10)
C47 C50 C49 121(9)
C48 C50 C49 107(7)
C52 C51 S6 113(6)
C52 C51 C56 106(9)
C52 C51 C60 111(8)
C56 C51 S6 111(7)
C60 C51 S6 113(6)
C60 C51 C56 102(9)
C51 C52 C53 117(8)
C52 C53 C54 113(8)
C52 C53 C59 106(9)
C54 C53 C59 105(7)
C55 C54 C53 113(8)
C54 C55 C56 101(9)
C58 C55 C54 110(9)
C58 C55 C56 104(10)
C51 C56 C55 120(10)
C59 C57 C58 113(7)
C59 C57 C60 118(8)
C60 C57 C58 108(7)
C55 C58 C57 113(8)
C57 C59 C53 100(8)
C51 C60 C57 109(8)
C62 C61 S7 112(7)
C62 C61 C69 98(8)
C66 C61 S7 115(8)
C66 C61 C62 116(10)
C66 C61 C69 109(9)
C69 C61 S7 106(6)
C61 C62 C63 118(9)
C64 C63 C62 107(8)
C70 C63 C62 99(8)
C70 C63 C64 108(8)
C63 C64 C65 115(9)
C66 C65 C64 108(9)
C67 C65 C64 109(9)
C67 C65 C66 105(10)
C61 C66 C65 114(10)
C68 C67 C65 113(10)
C67 C68 C69 103(9)
C67 C68 C70 116(9)
C69 C68 C70 101(7)
C68 C69 C61 110(8)
C63 C70 C68 117(8)
C72 C71 S8 110(5)
C72 C71 C76 111(7)
C72 C71 C80 106(8)
C76 C71 S8 115(6)
C80 C71 S8 111(6)
C80 C71 C76 104(7)
C71 C72 C73 110(7)
C74 C73 C72 117(8)
C79 C73 C72 107(7)
C79 C73 C74 109(8)
C73 C74 C75 100(8)
C76 C75 C74 109(8)
C77 C75 C74 110(8)
C77 C75 C76 110(8)
C71 C76 C75 111(7)
C75 C77 C78 113(9)
C77 C78 C80 110(8)
C79 C78 C77 106(8)
C79 C78 C80 112(8)
C78 C79 C73 111(8)
C78 C80 C71 114(8)
C82 C81 S9 95(6)
C86 C81 S9 105(8)
C86 C81 C82 113(10)
C86 C81 C89 118(10)
C89 C81 S9 112(7)
C89 C81 C82 110(9)
C81 C82 C83 103(7)
C84 C83 C82 98(7)
C87 C83 C82 111(10)
C87 C83 C84 112(9)
C85 C84 C83 112(10)
C84 C85 C86 103(7)
C90 C85 C84 123(9)
C90 C85 C86 106(9)
C81 C86 C85 105(9)
C83 C87 C88 118(9)
C87 C88 C90 108(9)
C89 C88 C87 99(8)
C89 C88 C90 98(8)
C81 C89 C88 117(9)
C85 C90 C88 110(9)
C92 C91 S10 120(9)
C92 C91 C96 115(10)
C92 C91 C99 101(10)
C96 C91 S10 111(8)
C96 C91 C99 100(10)
C99 C91 S10 107(8)
C91 C92 C93 110(10)
C94 C93 C92 105(10)
C94 C93 C97 115(10)
C97 C93 C92 103(10)
C95 C94 C93 116(10)
C94 C95 C96 105(10)
C94 C95 C100 111(10)
C100 C95 C96 94(10)
C91 C96 C95 118(9)
C93 C97 C98 114(10)
C97 C98 C99 86(10)
C100 C98 C97 109(10)
C100 C98 C99 117(10)
C98 C99 C91 113(10)
C98 C100 C95 123(10)
C102 C101 S11 114(5)
C106 C101 S11 108(6)
C106 C101 C102 101(8)
C106 C101 C107 113(8)
C107 C101 S11 111(5)
C107 C101 C102 109(7)
C101 C102 C103 110(7)
C104 C103 C102 112(8)
C110 C103 C102 91(8)
C110 C103 C104 113(10)
C103 C104 C105 115(10)
C104 C105 C106 93(9)
C108 C105 C104 118(10)
C108 C105 C106 109(9)
C101 C106 C105 114(9)
C101 C107 C109 103(7)
C105 C108 C109 111(10)
C108 C109 C107 111(8)
C108 C109 C110 114(10)
C110 C109 C107 102(8)
C103 C110 C109 121(10)
C112 C111 S12 107(6)
C116 C111 S12 98(6)
C116 C111 C112 114(8)
C116 C111 C117 103(8)
C117 C111 S12 106(7)
C117 C111 C112 126(8)
C113 C112 C111 102(7)
C114 C113 C112 108(8)
C114 C113 C119 106(9)
C119 C113 C112 110(8)
C113 C114 C115 116(9)
C116 C115 C114 109(8)
C118 C115 C114 109(8)
C118 C115 C116 96(8)
C111 C116 C115 109(8)
C120 C117 C111 101(9)
C120 C118 C115 112(10)
C113 C119 C120 117(9)
C117 C120 C119 109(10)
C118 C120 C117 105(10)
C118 C120 C119 114(10)
C122 C121 S13 111(5)
C126 C121 S13 116(5)
C126 C121 C122 103(6)
C126 C121 C130 106(6)
C130 C121 S13 114(6)
C130 C121 C122 105(7)
C121 C122 C123 124(6)
C124 C123 C122 98(6)
C124 C123 C129 107(6)
C129 C123 C122 97(8)
C125 C124 C123 127(9)
C124 C125 C126 100(7)
C124 C125 C127 107(6)
C127 C125 C126 96(9)
C121 C126 C125 124(6)
C128 C127 C125 121(9)
C127 C128 C130 105(9)
C129 C128 C127 111(9)
C129 C128 C130 104(8)
C128 C129 C123 120(8)
C121 C130 C128 104(7)
C132 C131 S14 100(7)
C132 C131 C136 109(10)
C132 C131 C137 114(9)
C136 C131 S14 110(7)
C136 C131 C137 114(9)
C137 C131 S14 109(7)
C131 C132 C133 94(8)
C134 C133 C132 118(10)
C139 C133 C132 109(10)
C139 C133 C134 116(10)
C135 C134 C133 88(10)
C134 C135 C136 114(10)
C134 C135 C140 114(9)
C140 C135 C136 116(8)
C135 C136 C131 111(10)
C131 C137 C138 110(8)
C137 C138 C140 112(9)
C139 C138 C137 110(10)
C139 C138 C140 94(10)
C133 C139 C138 111(10)
C135 C140 C138 109(9)
C142 C141 S15 115(7)
C142 C141 C149 100(7)
C146 C141 S15 114(7)
C146 C141 C142 108(8)
C146 C141 C149 96(8)
C149 C141 S15 121(6)
C143 C142 C141 128(8)
C142 C143 C147 96(7)
C144 C143 C142 99(9)
C144 C143 C147 93(8)
C145 C144 C143 138(10)
C144 C145 C146 100(10)
C144 C145 C148 98(10)
C146 C145 C148 108(9)
C141 C146 C145 120(10)
C150 C147 C143 121(8)
C150 C148 C145 108(10)
C150 C149 C141 116(9)
C147 C150 C148 106(9)
C147 C150 C149 114(10)
C149 C150 C148 106(10)
C8 C9 C3 106(6)

loop_
_geom_bond_atom_site_label_1
_geom_bond_atom_site_label_2
_geom_bond_distance
Au1 Au2 3.189(6)
Au1 Au3 3.147(6)
Au1 Au4 2.795(7)
Au1 Au5 2.840(6)
Au1 Au9 2.939(6)
Au1 Au10 2.757(6)
Au1 Ag1 3.042(15)
Au1 S1 2.34(3)
Au2 Au3 3.104(6)
Au2 Au5 2.928(6)
Au2 Au6 2.816(6)
Au2 Au7 2.809(6)
Au2 Au10 2.760(6)
Au2 Ag1 3.067(15)
Au2 S2 2.31(3)
Au3 Au7 2.926(6)
Au3 Au8 2.802(6)
Au3 Au9 2.839(6)
Au3 Au10 2.749(5)
Au3 Ag1 2.937(15)
Au3 S3 2.31(3)
Au4 Au5 2.889(6)
Au4 Au9 2.914(6)
Au4 Au10 2.710(5)
Au4 Au13 3.074(6)
Au4 Ag2 2.894(7)
Au4 Ag4 2.894(8)
Au4 S4 2.33(3)
Au5 Au6 2.899(6)
Au5 Au10 2.728(5)
Au5 Au11 3.149(6)
Au5 Ag2 2.995(8)
Au5 S7 2.34(2)
Au6 Au7 2.851(5)
Au6 Au10 2.737(5)
Au6 Au19 3.081(6)
Au6 Ag2 2.907(8)
Au6 Ag3 2.894(8)
Au6 S8 2.37(2)
Au7 Au8 2.907(5)
Au7 Au10 2.748(5)
Au7 Au17 3.192(6)
Au7 Ag3 2.977(8)
Au7 S11 2.31(2)
Au8 Au9 2.827(6)
Au8 Au10 2.726(5)
Au8 Au16 3.085(6)
Au8 Ag3 2.922(7)
Au8 Ag4 2.902(8)
Au8 S12 2.35(2)
Au9 Au10 2.741(5)
Au9 Au14 3.209(6)
Au9 Ag4 2.972(8)
Au9 S15 2.37(2)
Au10 Ag2 2.864(7)
Au10 Ag3 2.879(7)
Au10 Ag4 2.876(8)
Au11 Ag2 3.212(8)
Au11 S6 2.23(3)
Au11 S7 2.24(3)
Au12 Au13 3.231(6)
Au12 Ag2 2.842(8)
Au12 S5 2.28(3)
Au12 S6 2.31(2)
Au13 Ag2 3.096(8)
Au13 Ag4 3.210(8)
Au13 S4 2.33(3)
Au13 S5 2.34(3)
Au14 Ag4 3.209(8)
Au14 S14 2.28(3)
Au14 S15 2.27(2)
Au15 Au16 3.313(6)
Au15 Ag4 2.828(8)
Au15 S13 2.30(2)
Au15 S14 2.30(3)
Au16 Ag3 3.120(7)
Au16 Ag4 3.028(8)
Au16 S12 2.31(2)
Au16 S13 2.32(3)
Au17 Ag3 3.126(8)
Au17 S10 2.28(3)
Au17 S11 2.29(3)
Au18 Au19 3.252(6)
Au18 Ag3 2.849(8)
Au18 S9 2.33(3)
Au18 S10 2.31(3)
Au19 Ag2 3.170(7)
Au19 Ag3 3.055(7)
Au19 S8 2.31(3)
Au19 S9 2.33(3)
Ag1 S1 2.49(5)
Ag1 S2 2.75(3)
Ag1 S3 2.56(3)
Ag2 Ag3 2.875(9)
Ag2 Ag4 2.892(8)
Ag3 Ag4 2.894(9)
S1 C1 1.81(2)
S2 C11 1.80(7)
S3 C21 1.80(7)
S4 C31 1.75(10)
S5 C41 1.73(17)
S6 C51 1.93(9)
S7 C61 1.93(9)
S8 C71 1.75(9)
S9 C81 1.94(10)
S10 C91 1.88(12)
S11 C101 1.84(9)
S12 C111 1.96(10)
S13 C121 1.70(8)
S14 C131 1.95(10)
S15 C141 1.76(9)
C1 C2 1.544(18)
C1 C6 1.54(2)
C1 C7 1.54(2)
C2 C3 1.46(11)
C3 C4 1.72(11)
C3 C9 1.55(2)
C4 C5 1.54(2)
C5 C6 1.54(2)
C5 C10 1.34(12)
C7 C8 1.54(2)
C8 C10 1.54(2)
C8 C9 1.55(2)
C11 C12 1.72(11)
C11 C16 1.47(7)
C11 C17 1.47(11)
C12 C13 1.38(10)
C13 C14 1.46(7)
C13 C19 1.61(12)
C14 C15 1.56(7)
C15 C16 1.56(7)
C15 C20 1.56(7)
C17 C18 1.62(13)
C18 C19 1.46(13)
C18 C20 1.46(7)
C21 C22 1.62(12)
C21 C26 1.58(13)
C21 C27 1.62(13)
C22 C23 1.49(12)
C23 C24 1.48(13)
C23 C30 1.40(14)
C24 C25 2.00(14)
C25 C26 1.55(12)
C25 C29 1.45(12)
C27 C28 1.70(15)
C28 C29 1.45(14)
C28 C30 1.85(17)
C31 C32 1.32(11)
C31 C36 1.69(12)
C31 C40 1.49(12)
C32 C33 1.72(13)
C33 C34 1.51(12)
C33 C39 1.71(14)
C34 C35 1.40(13)
C35 C36 1.57(12)
C35 C37 1.60(13)
C37 C38 1.47(11)
C38 C39 1.40(12)
C38 C40 1.52(12)
C41 C42 1.60(12)
C41 C46 1.60(17)
C41 C47 1.34(15)
C42 C43 1.48(8)
C43 C44 1.48(8)
C43 C48 1.55(2)
C44 C45 1.61(12)
C45 C46 1.45(10)
C45 C49 1.43(15)
C47 C50 1.45(10)
C48 C50 1.55(2)
C49 C50 1.62(14)
C51 C52 1.34(10)
C51 C56 1.51(14)
C51 C60 1.47(11)
C52 C53 1.54(12)
C53 C54 1.59(12)
C53 C59 1.63(14)
C54 C55 1.45(12)
C55 C56 1.62(16)
C55 C58 1.39(12)
C57 C58 1.52(6)
C57 C59 1.52(6)
C57 C60 1.52(6)
C61 C62 1.42(12)
C61 C66 1.31(12)
C61 C69 1.60(11)
C62 C63 1.62(12)
C63 C64 1.40(11)
C63 C70 1.37(10)
C64 C65 1.58(12)
C65 C66 1.55(14)
C65 C67 1.44(13)
C67 C68 1.40(12)
C68 C69 1.57(12)
C68 C70 1.57(11)
C71 C72 1.53(8)
C71 C76 1.57(10)
C71 C80 1.53(8)
C72 C73 1.57(6)
C73 C74 1.57(6)
C73 C79 1.57(6)
C74 C75 1.69(13)
C75 C76 1.60(11)
C75 C77 1.47(12)
C77 C78 1.49(11)
C78 C79 1.43(11)
C78 C80 1.52(12)
C81 C82 1.64(13)
C81 C86 1.27(13)
C81 C89 1.44(7)
C82 C83 1.76(14)
C83 C84 1.64(14)
C83 C87 1.45(7)
C84 C85 1.47(12)
C85 C86 1.79(13)
C85 C90 1.44(7)
C87 C88 1.68(8)
C88 C89 1.68(8)
C88 C90 1.68(8)
C91 C92 1.48(16)
C91 C96 1.50(14)
C91 C99 1.63(15)
C92 C93 1.62(9)
C93 C94 1.47(11)
C93 C97 1.53(18)
C94 C95 1.46(11)
C95 C96 1.62(9)
C95 C100 1.53(18)
C97 C98 1.61(19)
C98 C99 1.61(9)
C98 C100 1.31(18)
C101 C102 1.53(6)
C101 C106 1.53(6)
C101 C107 1.53(6)
C102 C103 1.68(8)
C103 C104 1.42(4)
C103 C110 1.42(4)
C104 C105 1.43(4)
C105 C106 1.69(8)
C105 C108 1.42(4)
C107 C109 1.68(8)
C108 C109 1.42(4)
C109 C110 1.43(4)
C111 C112 1.60(12)
C111 C116 1.49(8)
C111 C117 1.57(13)
C112 C113 1.53(11)
C113 C114 1.49(8)
C113 C119 1.51(12)
C114 C115 1.60(7)
C115 C116 1.60(7)
C115 C118 1.60(7)
C117 C120 1.53(15)
C118 C120 1.49(8)
C119 C120 1.57(15)
C121 C122 1.52(6)
C121 C126 1.52(6)
C121 C130 1.52(6)
C122 C123 1.67(12)
C123 C124 1.47(4)
C123 C129 1.47(4)
C124 C125 1.47(4)
C125 C126 1.63(12)
C125 C127 1.47(4)
C127 C128 1.47(4)
C128 C129 1.47(4)
C128 C130 1.88(14)
C131 C132 1.42(4)
C131 C136 1.42(4)
C131 C137 1.42(4)
C132 C133 1.76(16)
C133 C134 1.59(15)
C133 C139 1.42(5)
C134 C135 1.42(4)
C135 C136 1.42(4)
C135 C140 1.42(4)
C137 C138 1.53(14)
C138 C139 1.48(17)
C138 C140 1.54(15)
C141 C142 1.48(11)
C141 C146 1.43(12)
C141 C149 1.71(13)
C142 C143 1.45(11)
C143 C144 1.43(13)
C143 C147 1.65(12)
C144 C145 1.39(14)
C145 C146 1.53(14)
C145 C148 1.68(15)
C147 C150 1.40(11)
C148 C150 1.50(13)
C149 C150 1.40(12)
